data_7120735
loop_
_publ_author_name
'Wang, Yi'
'Zavalij, Peter Y.'
'Eichhorn, Bryan W.'

_publ_section_title
;
 [(ZnSb6)2]4-: a new structure type for coupled norbornadiene-like
 subunits
;
_journal_name_full 'Chem. Commun.'
_journal_paper_doi 10.1039/C7CC07454A
_journal_year 2017
_chemical_formula_moiety '4(C18 H36 K N2 O6), Sb12 Zn2, 0.65(C7 H8)'
_chemical_formula_sum 'C76.55 H146.2 K4 N8 O24 Sb12 Zn2'
_chemical_formula_weight 3310.95
_chemical_name_systematic 'Sb12Zn4 cluster'
_space_group_crystal_system monoclinic
_space_group_IT_number 14
_space_group_name_Hall '-P 2ybc'
_space_group_name_H-M_alt 'P 1 21/c 1'
_symmetry_cell_setting monoclinic
_symmetry_space_group_name_Hall '-P 2ybc'
_symmetry_space_group_name_H-M 'P 1 21/c 1'
_atom_sites_solution_hydrogens geom
_atom_sites_solution_primary direct
_atom_sites_solution_secondary difmap
_audit_creation_method 'SHELXL-2014 & ZCIF'
_audit_update_record
;
2017-08-08 deposited with the CCDC.
2017-10-04 downloaded from the CCDC.
;
_cell_angle_alpha 90
_cell_angle_beta 108.3679(11)
_cell_angle_gamma 90
_cell_formula_units_Z 4
_cell_length_a 32.346(3)
_cell_length_b 14.3599(11)
_cell_length_c 26.819(2)
_cell_measurement_reflns_used 14786
_cell_measurement_temperature 150(2)
_cell_measurement_theta_max 21.3
_cell_measurement_theta_min 2.2
_cell_volume 11822.4(17)
_computing_cell_refinement Apex2
_computing_data_collection 'Apex2 (Bruker, 2010)'
_computing_data_reduction 'Apex2, Saint'
_computing_molecular_graphics 'Olex2 (Dolomanov, 2009), Crystal Maker'
_computing_publication_material 'Apex2, SHELXL-2014, Platon (Spek, 1990)'
_computing_structure_refinement 'ShelXL-2014 (Sheldrick, 2014)'
_computing_structure_solution 'ShelXT-2014 (Sheldrick, 2014)'
_diffrn_ambient_temperature 150(2)
_diffrn_detector 'CCD area detector'
_diffrn_detector_area_resol_mean 8.333
_diffrn_measured_fraction_theta_full 0.999
_diffrn_measured_fraction_theta_max 0.999
_diffrn_measurement_device_type 'Bruker Smart Apex II CCD'
_diffrn_measurement_method '\f and \w scans'
_diffrn_measurement_specimen_support 'MiTeGen loop'
_diffrn_orient_matrix_type standard
_diffrn_orient_matrix_UB_11 -0.0237572
_diffrn_orient_matrix_UB_12 -0.0549578
_diffrn_orient_matrix_UB_13 -0.0028827
_diffrn_orient_matrix_UB_21 0.0137009
_diffrn_orient_matrix_UB_22 -0.0098346
_diffrn_orient_matrix_UB_23 0.0322254
_diffrn_orient_matrix_UB_31 -0.0281317
_diffrn_orient_matrix_UB_32 0.0416213
_diffrn_orient_matrix_UB_33 0.0037932
_diffrn_radiation_monochromator graphite
_diffrn_radiation_type MoK\a
_diffrn_radiation_wavelength 0.71073
_diffrn_reflns_av_R_equivalents 0.0854
_diffrn_reflns_av_unetI/netI 0.0709
_diffrn_reflns_Laue_measured_fraction_full 0.999
_diffrn_reflns_Laue_measured_fraction_max 0.999
_diffrn_reflns_limit_h_max 38
_diffrn_reflns_limit_h_min -38
_diffrn_reflns_limit_k_max 17
_diffrn_reflns_limit_k_min -17
_diffrn_reflns_limit_l_max 31
_diffrn_reflns_limit_l_min -31
_diffrn_reflns_number 104237
_diffrn_reflns_point_group_measured_fraction_full 0.999
_diffrn_reflns_point_group_measured_fraction_max 0.999
_diffrn_reflns_theta_full 25.000
_diffrn_reflns_theta_max 25.000
_diffrn_reflns_theta_min 1.851
_diffrn_source 'sealed tube'
_exptl_absorpt_coefficient_mu 3.291
_exptl_absorpt_correction_T_max 0.968
_exptl_absorpt_correction_T_min 0.749
_exptl_absorpt_correction_type multi-scan
_exptl_absorpt_process_details 'SADABS (Sheldrick, 2008)'
_exptl_crystal_colour black
_exptl_crystal_density_diffrn 1.860
_exptl_crystal_density_method 'not measured'
_exptl_crystal_description plate
_exptl_crystal_F_000 6406
_exptl_crystal_size_max 0.36
_exptl_crystal_size_mid 0.25
_exptl_crystal_size_min 0.01
_refine_diff_density_max 1.881
_refine_diff_density_min -1.087
_refine_diff_density_rms 0.186
_refine_ls_extinction_method none
_refine_ls_goodness_of_fit_ref 1.117
_refine_ls_hydrogen_treatment constr
_refine_ls_matrix_type full
_refine_ls_number_parameters 1611
_refine_ls_number_reflns 20801
_refine_ls_number_restraints 4609
_refine_ls_restrained_S_all 1.028
_refine_ls_R_factor_all 0.1166
_refine_ls_R_factor_gt 0.0652
_refine_ls_shift/su_max 0.002
_refine_ls_shift/su_mean 0.000
_refine_ls_structure_factor_coef Fsqd
_refine_ls_weighting_details 'w=1/[\s^2^(Fo^2^)+(0.0400P)^2^+147.0000P] where P=(Fo^2^+2Fc^2^)/3'
_refine_ls_weighting_scheme calc
_refine_ls_wR_factor_gt 0.1351
_refine_ls_wR_factor_ref 0.1568
_reflns_Friedel_coverage 0.000
_reflns_number_gt 13210
_reflns_number_total 20801
_reflns_threshold_expression 'I > 2\s(I)'
_cod_data_source_file c7cc07454a2.cif
_cod_data_source_block 2819
_cod_depositor_comments
;
The following automatic conversions were performed:

'_symmetry_cell_setting' value 'Monoclinic' changed to 'monoclinic'
according to
/home/data/users/saulius/crontab/automatic-downloads/rss-feeds/RSC/lib/dictionaries/cif_core.dic
dictionary named 'cif_core.dic' version 2.4.2 from 2011-04-26.

Automatic conversion script
Id: cif_fix_values 4973 2017-02-22 13:04:09Z antanas 
;
_cod_original_cell_volume 11822.3(16)
_cod_original_sg_symbol_H-M P21/c
_cod_original_formula_sum 'C76.55 H146.20 K4 N8 O24 Sb12 Zn2'
_cod_database_code 7120735
_shelx_shelxl_version_number 2014/7
_shelx_space_group_comment
;
The symmetry employed for this shelxl refinement is uniquely defined
by the following loop, which should always be used as a source of
symmetry information in preference to the above space-group names.
They are only intended as comments.
;
_shelx_estimated_absorpt_t_min 0.384
_shelx_estimated_absorpt_t_max 0.968

loop_
_space_group_symop_operation_xyz
'x, y, z'
'-x, y+1/2, -z+1/2'
'-x, -y, -z'
'x, -y-1/2, z-1/2'

loop_
_atom_site_label
_atom_site_type_symbol
_atom_site_fract_x
_atom_site_fract_y
_atom_site_fract_z
_atom_site_U_iso_or_equiv
_atom_site_adp_type
_atom_site_occupancy
_atom_site_site_symmetry_order
_atom_site_calc_flag
_atom_site_refinement_flags_posn
_atom_site_refinement_flags_adp
_atom_site_refinement_flags_occupancy
_atom_site_disorder_assembly
_atom_site_disorder_group
Sb11 Sb 0.87554(3) 0.48867(8) 0.30832(4) 0.0682(3) Uani 1 1 d . . . . .
Sb12 Sb 0.85427(3) 0.61551(8) 0.22621(4) 0.0625(3) Uani 1 1 d . . . . .
Sb13 Sb 0.78265(3) 0.52324(7) 0.15184(3) 0.0523(2) Uani 1 1 d . . . . .
Sb14 Sb 0.74368(3) 0.41715(6) 0.21401(4) 0.0487(2) Uani 1 1 d . . . . .
Sb15 Sb 0.79306(3) 0.46463(7) 0.31777(3) 0.0554(3) Uani 1 1 d . . . . .
Sb16 Sb 0.76870(3) 0.65116(7) 0.33093(3) 0.0586(3) Uani 1 1 d . . . . .
Zn17 Zn 0.79072(5) 0.70276(11) 0.24896(6) 0.0537(4) Uani 1 1 d . . . . .
Sb21 Sb 0.60506(3) 0.76630(5) 0.12362(3) 0.0379(2) Uani 1 1 d . . . . .
Sb22 Sb 0.64748(3) 0.61481(6) 0.09900(3) 0.0461(2) Uani 1 1 d . . . . .
Sb23 Sb 0.73149(3) 0.68798(6) 0.10747(3) 0.0483(2) Uani 1 1 d . . . . .
Sb24 Sb 0.74583(3) 0.82997(6) 0.18349(4) 0.0476(2) Uani 1 1 d . . . . .
Sb25 Sb 0.66976(3) 0.82374(5) 0.21304(3) 0.0406(2) Uani 1 1 d . . . . .
Sb26 Sb 0.67994(3) 0.65825(6) 0.27216(3) 0.0470(2) Uani 1 1 d . . . . .
Zn27 Zn 0.69016(5) 0.55944(10) 0.19505(6) 0.0436(4) Uani 1 1 d . . . . .
K1 K 0.35598(8) 0.84580(16) 0.02737(9) 0.0329(6) Uani 1 1 d . . . . .
N10 N 0.3576(3) 0.6898(7) -0.0434(4) 0.047(3) Uani 1 1 d . . . . .
C11A C 0.3961(4) 0.6313(8) -0.0157(5) 0.058(4) Uani 1 1 d D . . . .
H11A H 0.3894 0.5959 0.0125 0.069 Uiso 1 1 calc R U . . .
H11B H 0.4010 0.5857 -0.0410 0.069 Uiso 1 1 calc R U . . .
C12A C 0.4368(4) 0.6846(8) 0.0077(4) 0.057(4) Uani 1 1 d D . . . .
H12A H 0.4615 0.6406 0.0204 0.068 Uiso 1 1 calc R U . . .
H12B H 0.4424 0.7245 -0.0196 0.068 Uiso 1 1 calc R U . . .
O13A O 0.4346(2) 0.7406(5) 0.0498(3) 0.048(2) Uani 1 1 d D . . . .
C14A C 0.4721(3) 0.7929(8) 0.0716(5) 0.060(4) Uani 1 1 d D . . . .
H14A H 0.4766 0.8344 0.0443 0.072 Uiso 1 1 calc R U . . .
H14B H 0.4974 0.7504 0.0834 0.072 Uiso 1 1 calc R U . . .
C15A C 0.4700(3) 0.8481(8) 0.1153(4) 0.059(4) Uani 1 1 d D . . . .
H15A H 0.4651 0.8069 0.1425 0.070 Uiso 1 1 calc R U . . .
H15B H 0.4981 0.8807 0.1309 0.070 Uiso 1 1 calc R U . . .
O16A O 0.4357(3) 0.9148(5) 0.0993(3) 0.056(2) Uani 1 1 d D . . . .
C17A C 0.4328(5) 0.9722(9) 0.1405(5) 0.079(5) Uani 1 1 d D . . . .
H17A H 0.4608 1.0046 0.1566 0.094 Uiso 1 1 calc R U . . .
H17B H 0.4265 0.9337 0.1680 0.094 Uiso 1 1 calc R U . . .
C18A C 0.3978(5) 1.0410(9) 0.1202(6) 0.086(6) Uani 1 1 d D . . . .
H18A H 0.4046 1.0788 0.0929 0.104 Uiso 1 1 calc R U . . .
H18B H 0.3976 1.0835 0.1492 0.104 Uiso 1 1 calc R U . . .
C11B C 0.3177(4) 0.6341(9) -0.0535(5) 0.061(4) Uani 1 1 d D . . . .
H11C H 0.3212 0.5758 -0.0714 0.073 Uiso 1 1 calc R U . . .
H11D H 0.2931 0.6692 -0.0777 0.073 Uiso 1 1 calc R U . . .
C12B C 0.3061(5) 0.6098(7) -0.0058(5) 0.073(5) Uani 1 1 d D . . . .
H12C H 0.2795 0.5707 -0.0159 0.087 Uiso 1 1 calc R U . . .
H12D H 0.3300 0.5728 0.0182 0.087 Uiso 1 1 calc R U . . .
O13B O 0.2988(3) 0.6896(5) 0.0205(3) 0.058(2) Uani 1 1 d D . . . .
C14B C 0.2904(6) 0.6681(9) 0.0669(5) 0.090(6) Uani 1 1 d D . . . .
H14C H 0.3166 0.6394 0.0919 0.108 Uiso 1 1 calc R U . . .
H14D H 0.2664 0.6223 0.0596 0.108 Uiso 1 1 calc R U . . .
C15B C 0.2788(4) 0.7494(10) 0.0902(5) 0.097(7) Uani 1 1 d D . . . .
H15C H 0.2520 0.7768 0.0657 0.116 Uiso 1 1 calc R U . . .
H15D H 0.2726 0.7317 0.1228 0.116 Uiso 1 1 calc R U . . .
O16B O 0.3127(3) 0.8172(7) 0.1024(3) 0.072(3) Uani 1 1 d D . . . .
C17B C 0.3004(5) 0.8997(10) 0.1220(7) 0.096(6) Uani 1 1 d D . . . .
H17C H 0.2899 0.8848 0.1519 0.115 Uiso 1 1 calc R U . . .
H17D H 0.2762 0.9293 0.0942 0.115 Uiso 1 1 calc R U . . .
C18B C 0.3370(6) 0.9649(11) 0.1393(6) 0.096(6) Uani 1 1 d D . . . .
H18C H 0.3614 0.9333 0.1658 0.115 Uiso 1 1 calc R U . . .
H18D H 0.3280 1.0183 0.1568 0.115 Uiso 1 1 calc R U . . .
C11C C 0.3605(5) 0.7236(8) -0.0937(5) 0.061(4) Uani 1 1 d D . . . .
H11E H 0.3515 0.6731 -0.1201 0.073 Uiso 1 1 calc R U . . .
H11F H 0.3913 0.7393 -0.0895 0.073 Uiso 1 1 calc R U . . .
C12C C 0.3329(4) 0.8069(7) -0.1133(4) 0.064(4) Uani 1 1 d D . . . .
H12E H 0.3347 0.8248 -0.1482 0.077 Uiso 1 1 calc R U . . .
H12F H 0.3021 0.7920 -0.1173 0.077 Uiso 1 1 calc R U . . .
O13C O 0.3466(3) 0.8816(5) -0.0783(3) 0.051(2) Uani 1 1 d D . . . .
C14C C 0.3256(5) 0.9649(8) -0.0981(4) 0.070(5) Uani 1 1 d D . . . .
H14E H 0.2937 0.9557 -0.1080 0.084 Uiso 1 1 calc R U . . .
H14F H 0.3327 0.9823 -0.1302 0.084 Uiso 1 1 calc R U . . .
C15C C 0.3383(4) 1.0392(8) -0.0605(5) 0.067(4) Uani 1 1 d D . . . .
H15E H 0.3703 1.0476 -0.0499 0.080 Uiso 1 1 calc R U . . .
H15F H 0.3245 1.0980 -0.0768 0.080 Uiso 1 1 calc R U . . .
O16C O 0.3257(3) 1.0195(5) -0.0153(3) 0.049(2) Uani 1 1 d D . . . .
C17C C 0.3286(5) 1.0973(8) 0.0175(5) 0.084(6) Uani 1 1 d D . . . .
H17E H 0.3064 1.1439 -0.0007 0.101 Uiso 1 1 calc R U . . .
H17F H 0.3577 1.1264 0.0249 0.101 Uiso 1 1 calc R U . . .
C18C C 0.3219(6) 1.0708(10) 0.0673(5) 0.094(6) Uani 1 1 d D . . . .
H18E H 0.3243 1.1272 0.0892 0.113 Uiso 1 1 calc R U . . .
H18F H 0.2921 1.0458 0.0598 0.113 Uiso 1 1 calc R U . . .
N19 N 0.3531(4) 1.0011(8) 0.0971(5) 0.070(4) Uani 1 1 d . . . . .
K2 K 0.51871(7) 0.24355(15) 0.16988(9) 0.0279(5) Uani 1 1 d . . . . .
N20 N 0.4519(3) 0.3509(7) 0.0870(3) 0.043(3) Uani 1 1 d . . . . .
C21A C 0.4539(5) 0.3213(10) 0.0353(5) 0.062(4) Uani 1 1 d . . . . .
H21A H 0.4796 0.3508 0.0293 0.074 Uiso 1 1 calc R U . . .
H21B H 0.4277 0.3447 0.0079 0.074 Uiso 1 1 calc R U . . .
C22A C 0.4568(5) 0.2170(9) 0.0289(5) 0.059(4) Uani 1 1 d . . . . .
H22A H 0.4322 0.1860 0.0368 0.071 Uiso 1 1 calc R U . . .
H22B H 0.4548 0.2023 -0.0079 0.071 Uiso 1 1 calc R U . . .
O23A O 0.4968(3) 0.1838(5) 0.0634(3) 0.048(2) Uani 1 1 d . . . . .
C24A C 0.5018(6) 0.0861(9) 0.0567(5) 0.064(4) Uani 1 1 d . . . . .
H24A H 0.4998 0.0733 0.0198 0.077 Uiso 1 1 calc R U . . .
H24B H 0.4779 0.0520 0.0645 0.077 Uiso 1 1 calc R U . . .
C25A C 0.5431(5) 0.0536(9) 0.0911(5) 0.060(4) Uani 1 1 d . . . . .
H25A H 0.5471 -0.0128 0.0837 0.072 Uiso 1 1 calc R U . . .
H25B H 0.5670 0.0897 0.0847 0.072 Uiso 1 1 calc R U . . .
O26A O 0.5448(3) 0.0640(5) 0.1451(3) 0.044(2) Uani 1 1 d . . . . .
C27A C 0.5831(4) 0.0219(9) 0.1811(5) 0.054(4) Uani 1 1 d . . . . .
H27A H 0.6095 0.0504 0.1766 0.064 Uiso 1 1 calc R U . . .
H27B H 0.5835 -0.0455 0.1736 0.064 Uiso 1 1 calc R U . . .
C28A C 0.5830(4) 0.0358(8) 0.2356(5) 0.050(3) Uani 1 1 d . . . . .
H28A H 0.5562 0.0071 0.2392 0.060 Uiso 1 1 calc R U . . .
H28B H 0.6082 0.0022 0.2595 0.060 Uiso 1 1 calc R U . . .
C21B C 0.4091(4) 0.3302(10) 0.0924(5) 0.056(4) Uani 1 1 d . . . . .
H21C H 0.4002 0.2669 0.0785 0.067 Uiso 1 1 calc R U . . .
H21D H 0.3876 0.3746 0.0705 0.067 Uiso 1 1 calc R U . . .
C22B C 0.4075(4) 0.3352(10) 0.1478(5) 0.061(4) Uani 1 1 d . . . . .
H22C H 0.4152 0.3989 0.1617 0.073 Uiso 1 1 calc R U . . .
H22D H 0.3775 0.3217 0.1479 0.073 Uiso 1 1 calc R U . . .
O23B O 0.4364(2) 0.2710(5) 0.1801(3) 0.0396(19) Uani 1 1 d . . . . .
C24B C 0.4359(4) 0.2746(8) 0.2330(5) 0.044(3) Uani 1 1 d . . . . .
H24C H 0.4054 0.2735 0.2335 0.053 Uiso 1 1 calc R U . . .
H24D H 0.4496 0.3332 0.2497 0.053 Uiso 1 1 calc R U . . .
C25B C 0.4599(5) 0.1941(8) 0.2628(5) 0.051(4) Uani 1 1 d . . . . .
H25C H 0.4574 0.1939 0.2986 0.062 Uiso 1 1 calc R U . . .
H25D H 0.4470 0.1355 0.2451 0.062 Uiso 1 1 calc R U . . .
O26B O 0.5045(3) 0.1984(5) 0.2661(3) 0.0401(19) Uani 1 1 d . . . . .
C27B C 0.5293(5) 0.1284(9) 0.2980(5) 0.055(4) Uani 1 1 d . . . . .
H27C H 0.5189 0.0667 0.2828 0.066 Uiso 1 1 calc R U . . .
H27D H 0.5258 0.1318 0.3333 0.066 Uiso 1 1 calc R U . . .
C28B C 0.5762(4) 0.1395(9) 0.3026(5) 0.050(3) Uani 1 1 d . . . . .
H28C H 0.5864 0.2007 0.3188 0.060 Uiso 1 1 calc R U . . .
H28D H 0.5932 0.0907 0.3263 0.060 Uiso 1 1 calc R U . . .
C21C C 0.4622(4) 0.4502(8) 0.0942(5) 0.055(4) Uani 1 1 d . . . . .
H21E H 0.4524 0.4733 0.1233 0.066 Uiso 1 1 calc R U . . .
H21F H 0.4451 0.4834 0.0619 0.066 Uiso 1 1 calc R U . . .
C22C C 0.5087(4) 0.4754(9) 0.1056(5) 0.050(3) Uani 1 1 d . . . . .
H22E H 0.5198 0.4508 0.0778 0.061 Uiso 1 1 calc R U . . .
H22F H 0.5120 0.5440 0.1067 0.061 Uiso 1 1 calc R U . . .
O23C O 0.5322(3) 0.4362(5) 0.1549(3) 0.045(2) Uani 1 1 d . . . . .
C24C C 0.5772(4) 0.4600(9) 0.1680(6) 0.058(4) Uani 1 1 d . . . . .
H24E H 0.5806 0.5284 0.1719 0.070 Uiso 1 1 calc R U . . .
H24F H 0.5883 0.4405 0.1392 0.070 Uiso 1 1 calc R U . . .
C25C C 0.6024(4) 0.4157(9) 0.2160(6) 0.060(4) Uani 1 1 d . . . . .
H25E H 0.6331 0.4354 0.2242 0.071 Uiso 1 1 calc R U . . .
H25F H 0.5919 0.4383 0.2447 0.071 Uiso 1 1 calc R U . . .
O26C O 0.6009(3) 0.3179(5) 0.2154(3) 0.046(2) Uani 1 1 d . . . . .
C27C C 0.6304(4) 0.2754(10) 0.2573(6) 0.069(4) Uani 1 1 d . . . . .
H27E H 0.6261 0.2987 0.2900 0.083 Uiso 1 1 calc R U . . .
H27F H 0.6601 0.2936 0.2579 0.083 Uiso 1 1 calc R U . . .
C28C C 0.6277(4) 0.1722(9) 0.2569(6) 0.058(4) Uani 1 1 d . . . . .
H28E H 0.6363 0.1486 0.2269 0.069 Uiso 1 1 calc R U . . .
H28F H 0.6491 0.1483 0.2894 0.069 Uiso 1 1 calc R U . . .
N29 N 0.5848(3) 0.1337(6) 0.2529(4) 0.039(2) Uani 1 1 d . . . . .
K3 K 0.89903(11) 0.4103(3) 0.61175(15) 0.0757(10) Uani 0.589(7) 1 d . . P A 1
N30 N 0.8219(7) 0.5101(13) 0.5613(7) 0.127(4) Uani 0.589(7) 1 d D U P A 1
C31A C 0.8106(6) 0.5110(19) 0.5045(8) 0.129(4) Uani 0.589(7) 1 d D U P A 1
H31A H 0.7887 0.5605 0.4907 0.155 Uiso 0.589(7) 1 calc R U P A 1
H31B H 0.7965 0.4509 0.4910 0.155 Uiso 0.589(7) 1 calc R U P A 1
C32A C 0.8466(8) 0.526(2) 0.4823(10) 0.131(4) Uani 0.589(7) 1 d D U P A 1
H32A H 0.8351 0.5203 0.4436 0.157 Uiso 0.589(7) 1 calc R U P A 1
H32B H 0.8581 0.5898 0.4908 0.157 Uiso 0.589(7) 1 calc R U P A 1
O33A O 0.8804(6) 0.4618(18) 0.5018(10) 0.129(4) Uani 0.589(7) 1 d D U P A 1
C34A C 0.9151(8) 0.476(2) 0.4829(11) 0.132(4) Uani 0.589(7) 1 d D U P A 1
H34A H 0.9302 0.5341 0.4978 0.159 Uiso 0.589(7) 1 calc R U P A 1
H34B H 0.9038 0.4829 0.4442 0.159 Uiso 0.589(7) 1 calc R U P A 1
C35A C 0.9456(9) 0.401(2) 0.4955(9) 0.138(4) Uani 0.589(7) 1 d D U P A 1
H35A H 0.9312 0.3433 0.4780 0.165 Uiso 0.589(7) 1 calc R U P A 1
H35B H 0.9700 0.4150 0.4818 0.165 Uiso 0.589(7) 1 calc R U P A 1
O36A O 0.9625(7) 0.3848(19) 0.5503(8) 0.143(4) Uani 0.589(7) 1 d D U P A 1
C37A C 0.9900(11) 0.307(2) 0.5639(9) 0.151(4) Uani 0.589(7) 1 d D U P A 1
H37A H 1.0126 0.3110 0.5462 0.181 Uiso 0.589(7) 1 calc R U P A 1
H37B H 0.9729 0.2496 0.5516 0.181 Uiso 0.589(7) 1 calc R U P A 1
C38A C 1.0110(8) 0.302(3) 0.6208(10) 0.155(4) Uani 0.589(7) 1 d D U P A 1
H38A H 1.0313 0.2488 0.6282 0.185 Uiso 0.589(7) 1 calc R U P A 1
H38B H 1.0288 0.3593 0.6317 0.185 Uiso 0.589(7) 1 calc R U P A 1
C31B C 0.8255(7) 0.6070(14) 0.5787(9) 0.132(4) Uani 0.589(7) 1 d D U P A 1
H31C H 0.7958 0.6320 0.5726 0.159 Uiso 0.589(7) 1 calc R U P A 1
H31D H 0.8390 0.6433 0.5565 0.159 Uiso 0.589(7) 1 calc R U P A 1
C32B C 0.8512(7) 0.623(2) 0.6347(10) 0.137(4) Uani 0.589(7) 1 d D U P A 1
H32C H 0.8523 0.6900 0.6429 0.164 Uiso 0.589(7) 1 calc R U P A 1
H32D H 0.8372 0.5902 0.6578 0.164 Uiso 0.589(7) 1 calc R U P A 1
O33B O 0.8935(7) 0.5882(17) 0.6436(8) 0.141(4) Uani 0.589(7) 1 d D U P A 1
C34B C 0.9229(8) 0.612(2) 0.6916(11) 0.147(4) Uani 0.589(7) 1 d D U P A 1
H34C H 0.9126 0.5870 0.7200 0.177 Uiso 0.589(7) 1 calc R U P A 1
H34D H 0.9244 0.6805 0.6950 0.177 Uiso 0.589(7) 1 calc R U P A 1
C35B C 0.9654(7) 0.5760(15) 0.6976(14) 0.152(4) Uani 0.589(7) 1 d D U P A 1
H35C H 0.9759 0.6016 0.6695 0.182 Uiso 0.589(7) 1 calc R U P A 1
H35D H 0.9857 0.5969 0.7318 0.182 Uiso 0.589(7) 1 calc R U P A 1
O36B O 0.9660(6) 0.4772(14) 0.6954(11) 0.156(4) Uani 0.589(7) 1 d D U P A 1
C37B C 1.0080(7) 0.4407(16) 0.7041(15) 0.155(4) Uani 0.589(7) 1 d D U P A 1
H37C H 1.0273 0.4622 0.7387 0.186 Uiso 0.589(7) 1 calc R U P A 1
H37D H 1.0199 0.4645 0.6768 0.186 Uiso 0.589(7) 1 calc R U P A 1
C38B C 1.0076(10) 0.3387(17) 0.7029(11) 0.156(4) Uani 0.589(7) 1 d D U P A 1
H38C H 1.0382 0.3171 0.7127 0.187 Uiso 0.589(7) 1 calc R U P A 1
H38D H 0.9956 0.3166 0.7305 0.187 Uiso 0.589(7) 1 calc R U P A 1
C31C C 0.7855(7) 0.4702(14) 0.5743(10) 0.126(4) Uani 0.589(7) 1 d D U P A 1
H31E H 0.7583 0.4885 0.5466 0.151 Uiso 0.589(7) 1 calc R U P A 1
H31F H 0.7846 0.4986 0.6076 0.151 Uiso 0.589(7) 1 calc R U P A 1
C32C C 0.7852(8) 0.3677(14) 0.5803(10) 0.122(4) Uani 0.589(7) 1 d D U P A 1
H32E H 0.7592 0.3491 0.5899 0.147 Uiso 0.589(7) 1 calc R U P A 1
H32F H 0.7832 0.3379 0.5464 0.147 Uiso 0.589(7) 1 calc R U P A 1
O33C O 0.8228(7) 0.3366(13) 0.6190(10) 0.121(4) Uani 0.589(7) 1 d D U P A 1
C34C C 0.8211(7) 0.2449(19) 0.6337(15) 0.123(4) Uani 0.589(7) 1 d D U P A 1
H34E H 0.8120 0.2057 0.6017 0.147 Uiso 0.589(7) 1 calc R U P A 1
H34F H 0.7987 0.2387 0.6514 0.147 Uiso 0.589(7) 1 calc R U P A 1
C35C C 0.8616(8) 0.211(2) 0.6679(12) 0.125(4) Uani 0.589(7) 1 d D U P A 1
H35E H 0.8689 0.2441 0.7018 0.150 Uiso 0.589(7) 1 calc R U P A 1
H35F H 0.8585 0.1437 0.6748 0.150 Uiso 0.589(7) 1 calc R U P A 1
O36C O 0.8963(7) 0.2221(18) 0.6463(9) 0.132(4) Uani 0.589(7) 1 d D U P A 1
C37C C 0.9346(7) 0.176(2) 0.6753(13) 0.143(4) Uani 0.589(7) 1 d D U P A 1
H37E H 0.9295 0.1083 0.6745 0.172 Uiso 0.589(7) 1 calc R U P A 1
H37F H 0.9433 0.1972 0.7124 0.172 Uiso 0.589(7) 1 calc R U P A 1
C38C C 0.9696(8) 0.1970(17) 0.6530(14) 0.150(5) Uani 0.589(7) 1 d D U P A 1
H38E H 0.9954 0.1592 0.6721 0.180 Uiso 0.589(7) 1 calc R U P A 1
H38F H 0.9601 0.1757 0.6160 0.180 Uiso 0.589(7) 1 calc R U P A 1
N39 N 0.9835(10) 0.2934(18) 0.6540(10) 0.154(4) Uani 0.589(7) 1 d D U P A 1
K4 K 0.8266(13) 1.005(2) 0.3980(13) 0.074(4) Uani 0.583(9) 1 d . . P B 1
N40 N 0.8292(6) 1.1153(14) 0.3090(8) 0.130(4) Uani 0.583(9) 1 d D U P B 1
C41A C 0.8613(8) 1.0818(15) 0.2857(10) 0.133(4) Uani 0.583(9) 1 d D U P B 1
H41A H 0.8895 1.1124 0.3040 0.160 Uiso 0.583(9) 1 calc R U P B 1
H41B H 0.8524 1.1025 0.2486 0.160 Uiso 0.583(9) 1 calc R U P B 1
C42A C 0.8687(11) 0.9801(16) 0.2869(9) 0.133(4) Uani 0.583(9) 1 d D U P B 1
H42A H 0.8436 0.9498 0.2608 0.159 Uiso 0.583(9) 1 calc R U P B 1
H42B H 0.8950 0.9670 0.2768 0.159 Uiso 0.583(9) 1 calc R U P B 1
O43A O 0.8739(15) 0.9423(16) 0.3368(10) 0.129(4) Uani 0.583(9) 1 d D U P B 1
C44A C 0.8923(11) 0.8545(19) 0.3426(11) 0.133(4) Uani 0.583(9) 1 d D U P B 1
H44A H 0.9244 0.8608 0.3562 0.160 Uiso 0.583(9) 1 calc R U P B 1
H44B H 0.8848 0.8244 0.3077 0.160 Uiso 0.583(9) 1 calc R U P B 1
C45A C 0.8785(12) 0.7957(17) 0.3770(9) 0.137(4) Uani 0.583(9) 1 d D U P B 1
H45A H 0.8939 0.7352 0.3804 0.164 Uiso 0.583(9) 1 calc R U P B 1
H45B H 0.8469 0.7836 0.3617 0.164 Uiso 0.583(9) 1 calc R U P B 1
O46A O 0.8869(9) 0.8356(19) 0.4279(8) 0.141(4) Uani 0.583(9) 1 d D U P B 1
C47A C 0.8690(11) 0.7802(17) 0.4594(12) 0.143(4) Uani 0.583(9) 1 d D U P B 1
H47A H 0.8900 0.7304 0.4762 0.172 Uiso 0.583(9) 1 calc R U P B 1
H47B H 0.8421 0.7502 0.4369 0.172 Uiso 0.583(9) 1 calc R U P B 1
C48A C 0.8590(8) 0.835(3) 0.5001(9) 0.144(4) Uani 0.583(9) 1 d D U P B 1
H48A H 0.8586 0.7920 0.5288 0.172 Uiso 0.583(9) 1 calc R U P B 1
H48B H 0.8833 0.8792 0.5147 0.172 Uiso 0.583(9) 1 calc R U P B 1
C41B C 0.8408(8) 1.2107(15) 0.3257(8) 0.134(4) Uani 0.583(9) 1 d D U P B 1
H41C H 0.8139 1.2442 0.3251 0.161 Uiso 0.583(9) 1 calc R U P B 1
H41D H 0.8522 1.2408 0.2995 0.161 Uiso 0.583(9) 1 calc R U P B 1
C42B C 0.8733(9) 1.224(2) 0.3783(8) 0.140(5) Uani 0.583(9) 1 d D U P B 1
H42C H 0.9024 1.2056 0.3769 0.168 Uiso 0.583(9) 1 calc R U P B 1
H42D H 0.8744 1.2906 0.3879 0.168 Uiso 0.583(9) 1 calc R U P B 1
O43B O 0.8632(9) 1.1713(15) 0.4167(7) 0.141(4) Uani 0.583(9) 1 d D U P B 1
C44B C 0.8704(11) 1.2156(17) 0.4642(9) 0.143(4) Uani 0.583(9) 1 d D U P B 1
H44C H 0.8607 1.2811 0.4577 0.172 Uiso 0.583(9) 1 calc R U P B 1
H44D H 0.9021 1.2159 0.4831 0.172 Uiso 0.583(9) 1 calc R U P B 1
C45B C 0.8482(11) 1.1727(17) 0.4967(12) 0.144(4) Uani 0.583(9) 1 d D U P B 1
H45C H 0.8544 1.2078 0.5300 0.173 Uiso 0.583(9) 1 calc R U P B 1
H45D H 0.8164 1.1750 0.4787 0.173 Uiso 0.583(9) 1 calc R U P B 1
O46B O 0.8614(9) 1.0782(17) 0.5080(10) 0.145(4) Uani 0.583(9) 1 d D U P B 1
C47B C 0.8389(12) 1.0338(16) 0.5384(12) 0.144(4) Uani 0.583(9) 1 d D U P B 1
H47C H 0.8080 1.0532 0.5259 0.173 Uiso 0.583(9) 1 calc R U P B 1
H47D H 0.8514 1.0538 0.5755 0.173 Uiso 0.583(9) 1 calc R U P B 1
C48B C 0.8413(11) 0.9322(16) 0.5357(10) 0.143(4) Uani 0.583(9) 1 d D U P B 1
H48C H 0.8724 0.9145 0.5456 0.171 Uiso 0.583(9) 1 calc R U P B 1
H48D H 0.8296 0.9057 0.5626 0.171 Uiso 0.583(9) 1 calc R U P B 1
C41C C 0.7874(6) 1.118(2) 0.2673(8) 0.130(4) Uani 0.583(9) 1 d D U P B 1
H41E H 0.7828 1.0572 0.2491 0.156 Uiso 0.583(9) 1 calc R U P B 1
H41F H 0.7892 1.1659 0.2414 0.156 Uiso 0.583(9) 1 calc R U P B 1
C42C C 0.7488(7) 1.1386(16) 0.2841(10) 0.125(4) Uani 0.583(9) 1 d D U P B 1
H42E H 0.7498 1.2046 0.2953 0.150 Uiso 0.583(9) 1 calc R U P B 1
H42F H 0.7220 1.1297 0.2540 0.150 Uiso 0.583(9) 1 calc R U P B 1
O43C O 0.7472(7) 1.0810(14) 0.3258(7) 0.122(4) Uani 0.583(9) 1 d D U P B 1
C44C C 0.7284(11) 0.9953(17) 0.3095(8) 0.124(4) Uani 0.583(9) 1 d D U P B 1
H44E H 0.7495 0.9562 0.2990 0.148 Uiso 0.583(9) 1 calc R U P B 1
H44F H 0.7027 1.0043 0.2780 0.148 Uiso 0.583(9) 1 calc R U P B 1
C45C C 0.7153(8) 0.946(2) 0.3484(11) 0.122(4) Uani 0.583(9) 1 d D U P B 1
H45E H 0.6919 0.9820 0.3564 0.147 Uiso 0.583(9) 1 calc R U P B 1
H45F H 0.7032 0.8850 0.3343 0.147 Uiso 0.583(9) 1 calc R U P B 1
O46C O 0.7503(7) 0.9331(15) 0.3955(8) 0.123(4) Uani 0.583(9) 1 d D U P B 1
C47C C 0.7409(7) 0.869(2) 0.4299(11) 0.129(4) Uani 0.583(9) 1 d D U P B 1
H47E H 0.7223 0.8190 0.4093 0.155 Uiso 0.583(9) 1 calc R U P B 1
H47F H 0.7243 0.9014 0.4503 0.155 Uiso 0.583(9) 1 calc R U P B 1
C48C C 0.7804(9) 0.8286(18) 0.4663(12) 0.135(4) Uani 0.583(9) 1 d D U P B 1
H48E H 0.7730 0.8050 0.4972 0.162 Uiso 0.583(9) 1 calc R U P B 1
H48F H 0.7885 0.7741 0.4488 0.162 Uiso 0.583(9) 1 calc R U P B 1
N49 N 0.8186(7) 0.8879(19) 0.4855(11) 0.140(4) Uani 0.583(9) 1 d D U P B 1
K5 K 0.89903(11) 0.4103(3) 0.61175(15) 0.0757(10) Uani 0.411(7) 1 d . . P A 2
N50 N 0.8154(8) 0.4735(17) 0.5329(9) 0.127(4) Uani 0.411(7) 1 d D U P A 2
C51A C 0.8188(8) 0.460(2) 0.4806(10) 0.128(4) Uani 0.411(7) 1 d D U P A 2
H51A H 0.7958 0.4983 0.4557 0.154 Uiso 0.411(7) 1 calc R U P A 2
H51B H 0.8125 0.3944 0.4706 0.154 Uiso 0.411(7) 1 calc R U P A 2
C52A C 0.8612(9) 0.485(3) 0.4736(14) 0.131(4) Uani 0.411(7) 1 d D U P A 2
H52A H 0.8601 0.4715 0.4370 0.158 Uiso 0.411(7) 1 calc R U P A 2
H52B H 0.8666 0.5525 0.4800 0.158 Uiso 0.411(7) 1 calc R U P A 2
O53A O 0.8952(8) 0.434(3) 0.5083(13) 0.130(4) Uani 0.411(7) 1 d D U P A 2
C54A C 0.9357(9) 0.456(3) 0.5039(13) 0.135(4) Uani 0.411(7) 1 d D U P A 2
H54A H 0.9428 0.5213 0.5145 0.162 Uiso 0.411(7) 1 calc R U P A 2
H54B H 0.9342 0.4499 0.4666 0.162 Uiso 0.411(7) 1 calc R U P A 2
C55A C 0.9698(11) 0.397(4) 0.5350(11) 0.143(4) Uani 0.411(7) 1 d D U P A 2
H55A H 0.9643 0.3323 0.5223 0.172 Uiso 0.411(7) 1 calc R U P A 2
H55B H 0.9978 0.4174 0.5310 0.172 Uiso 0.411(7) 1 calc R U P A 2
O56A O 0.9728(9) 0.401(3) 0.5891(10) 0.149(4) Uani 0.411(7) 1 d D U P A 2
C57A C 1.0078(12) 0.350(3) 0.6219(11) 0.153(4) Uani 0.411(7) 1 d D U P A 2
H57A H 1.0347 0.3658 0.6135 0.184 Uiso 0.411(7) 1 calc R U P A 2
H57B H 1.0023 0.2825 0.6155 0.184 Uiso 0.411(7) 1 calc R U P A 2
C58A C 1.0141(10) 0.371(4) 0.6772(11) 0.153(4) Uani 0.411(7) 1 d D U P A 2
H58A H 1.0377 0.3300 0.6987 0.184 Uiso 0.411(7) 1 calc R U P A 2
H58B H 1.0245 0.4357 0.6839 0.184 Uiso 0.411(7) 1 calc R U P A 2
C51B C 0.8071(10) 0.5719(18) 0.5384(10) 0.130(4) Uani 0.411(7) 1 d D U P A 2
H51C H 0.7759 0.5841 0.5196 0.156 Uiso 0.411(7) 1 calc R U P A 2
H51D H 0.8243 0.6081 0.5204 0.156 Uiso 0.411(7) 1 calc R U P A 2
C52B C 0.8172(8) 0.608(3) 0.5928(12) 0.133(4) Uani 0.411(7) 1 d D U P A 2
H52C H 0.8084 0.6738 0.5917 0.160 Uiso 0.411(7) 1 calc R U P A 2
H52D H 0.8003 0.5721 0.6114 0.160 Uiso 0.411(7) 1 calc R U P A 2
O53B O 0.8617(9) 0.600(3) 0.6204(9) 0.137(4) Uani 0.411(7) 1 d D U P A 2
C54B C 0.8732(11) 0.640(3) 0.6698(12) 0.143(4) Uani 0.411(7) 1 d D U P A 2
H54C H 0.8550 0.6129 0.6897 0.171 Uiso 0.411(7) 1 calc R U P A 2
H54D H 0.8670 0.7077 0.6660 0.171 Uiso 0.411(7) 1 calc R U P A 2
C55B C 0.9181(11) 0.627(2) 0.6990(16) 0.147(4) Uani 0.411(7) 1 d D U P A 2
H55C H 0.9364 0.6570 0.6803 0.177 Uiso 0.411(7) 1 calc R U P A 2
H55D H 0.9244 0.6570 0.7338 0.177 Uiso 0.411(7) 1 calc R U P A 2
O56B O 0.9291(9) 0.5309(19) 0.7062(13) 0.150(4) Uani 0.411(7) 1 d D U P A 2
C57B C 0.9723(10) 0.514(2) 0.7371(19) 0.154(4) Uani 0.411(7) 1 d D U P A 2
H57C H 0.9775 0.5428 0.7721 0.184 Uiso 0.411(7) 1 calc R U P A 2
H57D H 0.9923 0.5437 0.7204 0.184 Uiso 0.411(7) 1 calc R U P A 2
C58B C 0.9816(14) 0.414(2) 0.7433(12) 0.155(4) Uani 0.411(7) 1 d D U P A 2
H58C H 1.0119 0.4066 0.7668 0.186 Uiso 0.411(7) 1 calc R U P A 2
H58D H 0.9622 0.3868 0.7615 0.186 Uiso 0.411(7) 1 calc R U P A 2
C51C C 0.7773(8) 0.423(2) 0.5352(12) 0.125(4) Uani 0.411(7) 1 d D U P A 2
H51E H 0.7562 0.4210 0.4993 0.150 Uiso 0.411(7) 1 calc R U P A 2
H51F H 0.7637 0.4586 0.5574 0.150 Uiso 0.411(7) 1 calc R U P A 2
C52C C 0.7839(12) 0.3264(19) 0.5553(12) 0.124(4) Uani 0.411(7) 1 d D U P A 2
H52E H 0.7565 0.3033 0.5599 0.149 Uiso 0.411(7) 1 calc R U P A 2
H52F H 0.7909 0.2861 0.5291 0.149 Uiso 0.411(7) 1 calc R U P A 2
O53C O 0.8175(11) 0.3199(18) 0.6033(14) 0.121(4) Uani 0.411(7) 1 d D U P A 2
C54C C 0.8191(10) 0.233(3) 0.6265(17) 0.123(4) Uani 0.411(7) 1 d D U P A 2
H54E H 0.8227 0.1851 0.6019 0.147 Uiso 0.411(7) 1 calc R U P A 2
H54F H 0.7909 0.2217 0.6327 0.147 Uiso 0.411(7) 1 calc R U P A 2
C55C C 0.8533(9) 0.224(4) 0.6751(15) 0.126(4) Uani 0.411(7) 1 d D U P A 2
H55E H 0.8477 0.2662 0.7014 0.151 Uiso 0.411(7) 1 calc R U P A 2
H55F H 0.8535 0.1593 0.6881 0.151 Uiso 0.411(7) 1 calc R U P A 2
O56C O 0.8948(8) 0.244(3) 0.6703(11) 0.134(4) Uani 0.411(7) 1 d D U P A 2
C57C C 0.9286(10) 0.242(3) 0.7182(12) 0.141(5) Uani 0.411(7) 1 d D U P A 2
H57E H 0.9303 0.1787 0.7337 0.169 Uiso 0.411(7) 1 calc R U P A 2
H57F H 0.9224 0.2865 0.7430 0.169 Uiso 0.411(7) 1 calc R U P A 2
C58C C 0.9704(9) 0.265(2) 0.7109(19) 0.150(4) Uani 0.411(7) 1 d D U P A 2
H58E H 0.9938 0.2509 0.7441 0.180 Uiso 0.411(7) 1 calc R U P A 2
H58F H 0.9746 0.2229 0.6837 0.180 Uiso 0.411(7) 1 calc R U P A 2
N59 N 0.9768(14) 0.360(2) 0.6960(15) 0.154(4) Uani 0.411(7) 1 d D U P A 2
K6 K 0.8294(19) 0.982(3) 0.409(2) 0.074(4) Uani 0.417(9) 1 d . . P B 2
N60 N 0.8095(8) 1.0990(18) 0.3101(10) 0.131(4) Uani 0.417(9) 1 d D U P B 2
C61A C 0.8430(10) 1.074(2) 0.2868(15) 0.132(4) Uani 0.417(9) 1 d D U P B 2
H61A H 0.8707 1.1040 0.3076 0.159 Uiso 0.417(9) 1 calc R U P B 2
H61B H 0.8348 1.1005 0.2509 0.159 Uiso 0.417(9) 1 calc R U P B 2
C62A C 0.8510(13) 0.973(2) 0.2834(12) 0.132(4) Uani 0.417(9) 1 d D U P B 2
H62A H 0.8230 0.9400 0.2675 0.159 Uiso 0.417(9) 1 calc R U P B 2
H62B H 0.8695 0.9622 0.2607 0.159 Uiso 0.417(9) 1 calc R U P B 2
O63A O 0.8718(19) 0.937(2) 0.3338(11) 0.129(4) Uani 0.417(9) 1 d D U P B 2
C64A C 0.8762(16) 0.841(2) 0.3352(11) 0.131(4) Uani 0.417(9) 1 d D U P B 2
H64A H 0.8930 0.8222 0.3117 0.157 Uiso 0.417(9) 1 calc R U P B 2
H64B H 0.8470 0.8122 0.3218 0.157 Uiso 0.417(9) 1 calc R U P B 2
C65A C 0.8979(13) 0.808(3) 0.3872(12) 0.136(4) Uani 0.417(9) 1 d D U P B 2
H65A H 0.9016 0.7392 0.3862 0.163 Uiso 0.417(9) 1 calc R U P B 2
H65B H 0.9272 0.8361 0.4006 0.163 Uiso 0.417(9) 1 calc R U P B 2
O66A O 0.8736(11) 0.830(3) 0.4215(11) 0.140(4) Uani 0.417(9) 1 d D U P B 2
C67A C 0.8917(12) 0.791(3) 0.4720(11) 0.142(4) Uani 0.417(9) 1 d D U P B 2
H67A H 0.9168 0.8293 0.4926 0.170 Uiso 0.417(9) 1 calc R U P B 2
H67B H 0.9023 0.7273 0.4692 0.170 Uiso 0.417(9) 1 calc R U P B 2
C68A C 0.8584(15) 0.789(2) 0.4987(15) 0.142(4) Uani 0.417(9) 1 d D U P B 2
H68A H 0.8343 0.7481 0.4781 0.171 Uiso 0.417(9) 1 calc R U P B 2
H68B H 0.8714 0.7585 0.5334 0.171 Uiso 0.417(9) 1 calc R U P B 2
C61B C 0.8130(11) 1.1985(19) 0.3202(10) 0.134(4) Uani 0.417(9) 1 d D U P B 2
H61C H 0.7834 1.2230 0.3155 0.161 Uiso 0.417(9) 1 calc R U P B 2
H61D H 0.8235 1.2282 0.2931 0.161 Uiso 0.417(9) 1 calc R U P B 2
C62B C 0.8418(13) 1.229(3) 0.3726(10) 0.138(4) Uani 0.417(9) 1 d D U P B 2
H62C H 0.8726 1.2175 0.3748 0.166 Uiso 0.417(9) 1 calc R U P B 2
H62D H 0.8380 1.2962 0.3768 0.166 Uiso 0.417(9) 1 calc R U P B 2
O63B O 0.8326(12) 1.181(2) 0.4131(10) 0.139(4) Uani 0.417(9) 1 d D U P B 2
C64B C 0.8478(15) 1.2201(19) 0.4620(11) 0.144(4) Uani 0.417(9) 1 d D U P B 2
H64C H 0.8226 1.2464 0.4708 0.173 Uiso 0.417(9) 1 calc R U P B 2
H64D H 0.8671 1.2727 0.4603 0.173 Uiso 0.417(9) 1 calc R U P B 2
C65B C 0.8709(13) 1.160(2) 0.5037(13) 0.146(4) Uani 0.417(9) 1 d D U P B 2
H65C H 0.9007 1.1513 0.5018 0.175 Uiso 0.417(9) 1 calc R U P B 2
H65D H 0.8735 1.1914 0.5375 0.175 Uiso 0.417(9) 1 calc R U P B 2
O66B O 0.8515(13) 1.071(2) 0.5036(12) 0.145(4) Uani 0.417(9) 1 d D U P B 2
C67B C 0.8645(16) 1.029(2) 0.5531(11) 0.144(4) Uani 0.417(9) 1 d D U P B 2
H67C H 0.8429 1.0436 0.5711 0.172 Uiso 0.417(9) 1 calc R U P B 2
H67D H 0.8928 1.0557 0.5743 0.172 Uiso 0.417(9) 1 calc R U P B 2
C68B C 0.8690(15) 0.928(2) 0.5514(14) 0.142(4) Uani 0.417(9) 1 d D U P B 2
H68C H 0.8993 0.9144 0.5523 0.171 Uiso 0.417(9) 1 calc R U P B 2
H68D H 0.8654 0.9022 0.5839 0.171 Uiso 0.417(9) 1 calc R U P B 2
C61C C 0.7678(8) 1.083(2) 0.2697(9) 0.129(4) Uani 0.417(9) 1 d D U P B 2
H61E H 0.7724 1.0360 0.2448 0.154 Uiso 0.417(9) 1 calc R U P B 2
H61F H 0.7589 1.1415 0.2498 0.154 Uiso 0.417(9) 1 calc R U P B 2
C62C C 0.7314(8) 1.051(3) 0.2872(14) 0.125(4) Uani 0.417(9) 1 d D U P B 2
H62E H 0.7163 1.1061 0.2954 0.150 Uiso 0.417(9) 1 calc R U P B 2
H62F H 0.7103 1.0168 0.2582 0.150 Uiso 0.417(9) 1 calc R U P B 2
O63C O 0.7446(8) 0.993(2) 0.3315(10) 0.124(4) Uani 0.417(9) 1 d D U P B 2
C64C C 0.7098(8) 0.962(3) 0.3464(14) 0.123(4) Uani 0.417(9) 1 d D U P B 2
H64E H 0.6865 0.9404 0.3147 0.147 Uiso 0.417(9) 1 calc R U P B 2
H64F H 0.6980 1.0145 0.3615 0.147 Uiso 0.417(9) 1 calc R U P B 2
C65C C 0.7201(11) 0.888(3) 0.3837(11) 0.125(4) Uani 0.417(9) 1 d D U P B 2
H65E H 0.6941 0.8732 0.3942 0.151 Uiso 0.417(9) 1 calc R U P B 2
H65F H 0.7276 0.8317 0.3670 0.151 Uiso 0.417(9) 1 calc R U P B 2
O66C O 0.7554(10) 0.910(2) 0.4292(10) 0.128(4) Uani 0.417(9) 1 d D U P B 2
C67C C 0.7597(10) 0.848(3) 0.4708(13) 0.134(4) Uani 0.417(9) 1 d D U P B 2
H67E H 0.7627 0.7840 0.4589 0.161 Uiso 0.417(9) 1 calc R U P B 2
H67F H 0.7332 0.8508 0.4816 0.161 Uiso 0.417(9) 1 calc R U P B 2
C68C C 0.7977(10) 0.871(3) 0.5158(10) 0.138(4) Uani 0.417(9) 1 d D U P B 2
H68E H 0.7920 0.9310 0.5304 0.166 Uiso 0.417(9) 1 calc R U P B 2
H68F H 0.8001 0.8229 0.5431 0.166 Uiso 0.417(9) 1 calc R U P B 2
N69 N 0.8399(9) 0.877(2) 0.5072(16) 0.141(4) Uani 0.417(9) 1 d D U P B 2
C1X C -0.0881(9) 0.013(3) 0.4610(16) 0.080 Uiso 0.275(9) 1 d D U P C -1
H1X1 H -0.0898 0.0345 0.4257 0.120 Uiso 0.275(9) 1 calc R U P C -1
H1X2 H -0.1000 0.0610 0.4786 0.120 Uiso 0.275(9) 1 calc R U P C -1
H1X3 H -0.1050 -0.0444 0.4582 0.120 Uiso 0.275(9) 1 calc R U P C -1
C2X C -0.0415(8) -0.0053(16) 0.4921(11) 0.080 Uiso 0.275(9) 1 d DG U P C -1
C3X C -0.0121(10) -0.032(2) 0.4666(10) 0.080 Uiso 0.275(9) 1 d DG U P C -1
H3X H -0.0215 -0.0387 0.4295 0.096 Uiso 0.275(9) 1 calc R U P C -1
C4X C 0.0312(10) -0.049(3) 0.4955(13) 0.080 Uiso 0.275(9) 1 d G U P C -1
H4X H 0.0513 -0.0673 0.4781 0.096 Uiso 0.275(9) 1 calc R U P C -1
C5X C 0.0449(9) -0.039(2) 0.5498(13) 0.080 Uiso 0.275(9) 1 d G U P C -1
H5X H 0.0745 -0.0510 0.5695 0.096 Uiso 0.275(9) 1 calc R U P C -1
C6X C 0.0155(11) -0.013(3) 0.5753(9) 0.080 Uiso 0.275(9) 1 d G U P C -1
H6X H 0.0249 -0.0060 0.6124 0.096 Uiso 0.275(9) 1 calc R U P C -1
C7X C -0.0278(10) 0.004(2) 0.5464(11) 0.080 Uiso 0.275(9) 1 d DG U P C -1
H7X H -0.0479 0.0227 0.5638 0.096 Uiso 0.275(9) 1 calc R U P C -1
C1Y C 0.9860(15) 0.709(3) 0.5974(16) 0.080 Uiso 0.42(3) 1 d . U . D -1
C2Y C 0.9624(15) 0.783(3) 0.6151(16) 0.080 Uiso 0.40(3) 1 d . U . D -1
C3Y C 1.0279(16) 0.741(3) 0.6580(19) 0.080 Uiso 0.35(3) 1 d . U . D -1
C4Y C 1.0062(14) 0.630(3) 0.6060(17) 0.080 Uiso 0.40(3) 1 d . U . D -1
C5Y C 0.9988(17) 0.817(4) 0.6197(19) 0.080 Uiso 0.35(3) 1 d . U . D -1
C6Y C 1.0241(17) 0.707(4) 0.6130(19) 0.080 Uiso 0.37(3) 1 d . U . D -1
C7Y C 0.9595(16) 0.903(4) 0.6440(19) 0.080 Uiso 0.34(3) 1 d . U . D -1

loop_
_atom_site_aniso_label
_atom_site_aniso_U_11
_atom_site_aniso_U_22
_atom_site_aniso_U_33
_atom_site_aniso_U_23
_atom_site_aniso_U_13
_atom_site_aniso_U_12
Sb11 0.0437(6) 0.0880(8) 0.0663(6) 0.0178(6) 0.0079(5) 0.0165(5)
Sb12 0.0412(5) 0.0721(7) 0.0744(7) 0.0169(6) 0.0184(5) 0.0052(5)
Sb13 0.0555(6) 0.0530(6) 0.0505(5) 0.0054(4) 0.0197(4) 0.0165(5)
Sb14 0.0495(5) 0.0355(5) 0.0566(5) 0.0078(4) 0.0104(4) 0.0081(4)
Sb15 0.0515(6) 0.0677(7) 0.0463(5) 0.0203(5) 0.0142(4) 0.0167(5)
Sb16 0.0594(6) 0.0703(7) 0.0396(5) -0.0009(5) 0.0063(4) 0.0091(5)
Zn17 0.0479(10) 0.0521(10) 0.0561(9) 0.0040(8) 0.0095(8) 0.0005(8)
Sb21 0.0377(5) 0.0332(4) 0.0435(4) 0.0088(4) 0.0137(4) 0.0077(4)
Sb22 0.0492(5) 0.0347(5) 0.0448(5) -0.0051(4) 0.0009(4) 0.0106(4)
Sb23 0.0560(6) 0.0506(6) 0.0458(5) 0.0140(4) 0.0268(4) 0.0185(5)
Sb24 0.0444(5) 0.0370(5) 0.0625(6) 0.0092(4) 0.0185(4) -0.0032(4)
Sb25 0.0506(5) 0.0309(4) 0.0427(4) 0.0004(4) 0.0184(4) 0.0073(4)
Sb26 0.0490(5) 0.0490(5) 0.0468(5) 0.0169(4) 0.0207(4) 0.0091(4)
Zn27 0.0414(8) 0.0319(8) 0.0515(8) 0.0055(7) 0.0063(7) 0.0017(7)
K1 0.0394(14) 0.0246(13) 0.0321(12) 0.0008(10) 0.0075(11) -0.0047(11)
N10 0.047(7) 0.033(6) 0.057(7) -0.002(5) 0.011(5) 0.008(5)
C11A 0.056(9) 0.043(8) 0.069(9) -0.008(7) 0.012(7) 0.020(7)
C12A 0.058(9) 0.048(8) 0.059(9) 0.009(7) 0.011(7) 0.014(7)
O13A 0.039(5) 0.046(5) 0.051(5) 0.012(4) 0.001(4) -0.008(4)
C14A 0.057(9) 0.059(10) 0.059(9) 0.019(8) 0.010(7) 0.005(8)
C15A 0.040(8) 0.063(10) 0.055(8) 0.022(7) -0.011(6) -0.017(7)
O16A 0.060(6) 0.046(5) 0.044(5) 0.001(4) -0.008(4) -0.017(5)
C17A 0.077(12) 0.063(11) 0.068(10) -0.007(9) -0.017(9) -0.019(9)
C18A 0.116(15) 0.049(10) 0.069(10) -0.034(8) -0.007(10) -0.016(10)
C11B 0.062(10) 0.028(7) 0.076(10) -0.018(7) -0.001(8) 0.006(7)
C12B 0.054(9) 0.024(8) 0.118(14) 0.010(8) -0.006(9) -0.017(7)
O13B 0.067(6) 0.043(6) 0.066(6) 0.004(5) 0.024(5) -0.025(5)
C14B 0.098(14) 0.093(14) 0.081(12) 0.014(11) 0.029(11) -0.054(12)
C15B 0.081(12) 0.16(2) 0.053(10) 0.009(11) 0.028(9) -0.061(14)
O16B 0.084(8) 0.097(8) 0.045(5) -0.014(5) 0.035(5) -0.015(7)
C17B 0.079(13) 0.144(19) 0.074(12) -0.021(12) 0.036(10) -0.003(13)
C18B 0.122(16) 0.109(15) 0.058(10) -0.031(10) 0.029(11) 0.030(13)
C11C 0.066(10) 0.074(10) 0.039(7) -0.010(7) 0.013(7) 0.026(8)
C12C 0.072(10) 0.080(11) 0.038(7) 0.017(8) 0.012(7) 0.025(9)
O13C 0.061(6) 0.053(6) 0.041(5) 0.016(4) 0.017(4) 0.022(5)
C14C 0.074(11) 0.086(12) 0.059(9) 0.037(9) 0.032(8) 0.035(10)
C15C 0.051(9) 0.054(10) 0.093(12) 0.042(9) 0.020(8) 0.013(8)
O16C 0.056(6) 0.025(5) 0.057(5) 0.002(4) 0.006(4) -0.003(4)
C17C 0.088(13) 0.037(9) 0.096(13) -0.011(9) -0.015(10) -0.002(8)
C18C 0.118(15) 0.052(11) 0.089(13) -0.044(10) 0.002(12) 0.017(10)
N19 0.082(9) 0.057(8) 0.053(7) -0.030(6) -0.004(7) -0.001(7)
K2 0.0330(13) 0.0199(12) 0.0314(12) -0.0008(10) 0.0108(10) 0.0010(10)
N20 0.059(7) 0.034(6) 0.028(5) -0.003(4) 0.000(5) 0.009(5)
C21A 0.081(11) 0.054(9) 0.037(7) 0.007(7) 0.000(7) 0.009(8)
C22A 0.082(11) 0.056(9) 0.030(7) -0.014(6) 0.004(7) 0.001(8)
O23A 0.080(7) 0.031(5) 0.034(4) -0.011(4) 0.017(4) -0.002(4)
C24A 0.126(14) 0.036(8) 0.035(7) -0.010(6) 0.033(8) -0.001(9)
C25A 0.109(13) 0.025(7) 0.062(9) -0.012(6) 0.049(9) 0.006(8)
O26A 0.062(6) 0.030(5) 0.049(5) -0.005(4) 0.033(4) 0.011(4)
C27A 0.058(9) 0.028(7) 0.078(10) 0.001(7) 0.026(8) 0.011(6)
C28A 0.052(8) 0.026(7) 0.062(8) 0.002(6) 0.005(7) 0.008(6)
C21B 0.042(8) 0.044(8) 0.068(9) -0.004(7) -0.002(7) 0.015(7)
C22B 0.047(9) 0.066(10) 0.070(10) -0.023(8) 0.017(7) 0.003(8)
O23B 0.039(5) 0.034(5) 0.049(5) -0.007(4) 0.017(4) 0.002(4)
C24B 0.050(8) 0.037(7) 0.059(8) -0.014(6) 0.036(7) -0.009(6)
C25B 0.084(11) 0.030(7) 0.055(8) -0.014(6) 0.044(8) -0.012(7)
O26B 0.058(6) 0.034(5) 0.033(4) 0.007(4) 0.022(4) -0.002(4)
C27B 0.102(12) 0.029(7) 0.047(8) 0.010(6) 0.041(8) 0.004(7)
C28B 0.063(9) 0.040(8) 0.042(7) 0.010(6) 0.008(7) 0.008(7)
C21C 0.067(10) 0.031(7) 0.053(8) 0.007(6) -0.001(7) 0.015(7)
C22C 0.066(10) 0.028(7) 0.057(8) 0.008(6) 0.018(7) 0.004(7)
O23C 0.041(5) 0.030(5) 0.060(5) 0.015(4) 0.009(4) 0.001(4)
C24C 0.062(10) 0.031(7) 0.085(11) 0.003(7) 0.027(8) -0.006(7)
C25C 0.042(8) 0.045(8) 0.082(10) 0.014(8) 0.005(7) -0.019(7)
O26C 0.041(5) 0.022(4) 0.064(5) 0.003(4) 0.001(4) -0.006(4)
C27C 0.037(8) 0.068(11) 0.091(11) 0.022(9) 0.002(8) -0.002(8)
C28C 0.049(9) 0.042(8) 0.071(9) 0.018(7) 0.002(7) 0.006(7)
N29 0.045(6) 0.024(5) 0.046(6) 0.006(4) 0.013(5) 0.005(5)
K3 0.052(2) 0.077(2) 0.085(2) 0.010(2) 0.0018(18) -0.0071(18)
N30 0.127(6) 0.124(6) 0.131(6) -0.004(5) 0.041(5) 0.005(5)
C31A 0.127(6) 0.129(6) 0.132(6) -0.003(6) 0.040(5) 0.005(6)
C32A 0.131(6) 0.134(7) 0.131(6) -0.003(6) 0.046(6) 0.004(6)
O33A 0.129(6) 0.136(6) 0.131(6) -0.002(6) 0.052(5) 0.003(6)
C34A 0.131(7) 0.139(7) 0.135(7) -0.002(6) 0.054(6) 0.002(6)
C35A 0.133(7) 0.144(7) 0.143(6) -0.003(6) 0.052(6) 0.005(6)
O36A 0.134(6) 0.148(7) 0.151(6) -0.005(6) 0.049(6) 0.008(6)
C37A 0.140(7) 0.151(7) 0.159(6) -0.002(6) 0.044(6) 0.008(6)
C38A 0.141(6) 0.152(7) 0.163(6) 0.002(6) 0.038(6) 0.006(6)
C31B 0.134(6) 0.127(6) 0.136(6) -0.007(6) 0.043(6) 0.006(6)
C32B 0.139(6) 0.131(6) 0.139(7) -0.009(6) 0.043(6) 0.001(6)
O33B 0.143(6) 0.136(6) 0.141(6) -0.011(6) 0.041(5) 0.000(6)
C34B 0.148(7) 0.141(7) 0.147(7) -0.009(6) 0.038(6) -0.004(6)
C35B 0.149(6) 0.145(7) 0.153(7) -0.005(6) 0.034(6) -0.004(6)
O36B 0.147(6) 0.150(6) 0.159(6) -0.002(6) 0.031(5) -0.002(6)
C37B 0.144(6) 0.150(6) 0.161(6) 0.003(6) 0.033(6) -0.001(6)
C38B 0.144(6) 0.151(6) 0.162(6) 0.005(6) 0.032(5) 0.003(6)
C31C 0.123(6) 0.124(6) 0.131(6) -0.003(6) 0.041(6) 0.003(6)
C32C 0.119(6) 0.120(6) 0.129(7) 0.000(6) 0.042(6) -0.001(6)
O33C 0.121(6) 0.117(6) 0.128(7) 0.007(6) 0.044(6) -0.009(6)
C34C 0.123(6) 0.118(6) 0.129(7) 0.010(6) 0.043(6) -0.009(6)
C35C 0.125(6) 0.119(6) 0.130(7) 0.011(6) 0.040(6) -0.008(6)
O36C 0.128(6) 0.125(6) 0.138(7) 0.010(6) 0.034(6) 0.000(6)
C37C 0.134(6) 0.137(7) 0.148(7) 0.007(6) 0.029(6) 0.005(6)
C38C 0.138(7) 0.144(7) 0.157(7) 0.007(7) 0.030(6) 0.008(7)
N39 0.141(6) 0.149(6) 0.161(6) 0.005(5) 0.034(5) 0.005(5)
K4 0.065(5) 0.070(14) 0.090(13) 0.000(7) 0.029(8) 0.015(9)
N40 0.130(6) 0.133(6) 0.132(6) -0.003(5) 0.050(5) 0.004(5)
C41A 0.134(6) 0.137(6) 0.134(6) -0.004(6) 0.051(6) 0.006(6)
C42A 0.136(6) 0.137(6) 0.133(6) -0.007(6) 0.053(6) 0.010(6)
O43A 0.134(6) 0.133(6) 0.129(6) -0.011(6) 0.056(5) 0.013(6)
C44A 0.140(7) 0.134(6) 0.133(6) -0.010(6) 0.053(6) 0.013(6)
C45A 0.144(7) 0.135(6) 0.136(6) -0.009(6) 0.052(6) 0.011(6)
O46A 0.151(6) 0.139(6) 0.137(6) -0.004(6) 0.052(6) 0.008(6)
C47A 0.152(6) 0.142(6) 0.139(6) -0.001(6) 0.051(6) 0.005(6)
C48A 0.150(6) 0.144(6) 0.140(6) -0.003(5) 0.051(5) 0.000(5)
C41B 0.135(6) 0.135(6) 0.136(6) -0.002(6) 0.049(6) -0.002(6)
C42B 0.140(7) 0.138(7) 0.142(7) -0.001(6) 0.044(6) -0.006(7)
O43B 0.143(7) 0.138(6) 0.142(6) 0.001(6) 0.044(6) -0.008(6)
C44B 0.145(7) 0.140(7) 0.146(6) -0.002(6) 0.047(6) -0.004(6)
C45B 0.147(7) 0.142(7) 0.146(6) -0.004(6) 0.050(6) -0.004(6)
O46B 0.150(7) 0.144(6) 0.144(6) -0.006(6) 0.052(6) -0.008(6)
C47B 0.151(7) 0.145(6) 0.141(6) -0.006(6) 0.052(6) -0.006(6)
C48B 0.149(6) 0.144(6) 0.139(6) -0.006(5) 0.051(5) -0.003(5)
C41C 0.130(6) 0.134(6) 0.131(6) -0.003(5) 0.048(5) 0.002(6)
C42C 0.125(6) 0.129(6) 0.126(6) -0.004(6) 0.048(6) 0.002(6)
O43C 0.121(6) 0.123(6) 0.124(6) -0.006(6) 0.043(5) 0.001(6)
C44C 0.124(6) 0.124(6) 0.125(6) -0.011(6) 0.042(6) 0.002(6)
C45C 0.123(6) 0.124(7) 0.124(6) -0.013(6) 0.044(6) 0.000(6)
O46C 0.125(6) 0.125(6) 0.125(6) -0.008(5) 0.046(5) -0.003(5)
C47C 0.133(6) 0.132(7) 0.128(6) -0.007(6) 0.050(6) -0.001(6)
C48C 0.139(6) 0.139(6) 0.134(6) -0.006(6) 0.051(6) -0.002(6)
N49 0.146(6) 0.142(6) 0.136(6) -0.006(5) 0.050(5) 0.000(5)
K5 0.052(2) 0.077(2) 0.085(2) 0.010(2) 0.0018(18) -0.0071(18)
N50 0.125(6) 0.126(6) 0.131(6) -0.001(5) 0.043(5) 0.004(5)
C51A 0.127(6) 0.132(7) 0.129(6) -0.002(6) 0.046(6) 0.003(6)
C52A 0.131(7) 0.136(7) 0.132(7) -0.002(6) 0.048(6) 0.003(6)
O53A 0.129(6) 0.138(7) 0.133(6) -0.002(6) 0.053(6) 0.002(6)
C54A 0.131(6) 0.142(6) 0.140(6) -0.003(6) 0.054(6) 0.004(6)
C55A 0.136(6) 0.148(7) 0.149(7) -0.002(6) 0.049(6) 0.007(6)
O56A 0.138(6) 0.151(7) 0.156(6) -0.002(6) 0.045(6) 0.009(6)
C57A 0.140(6) 0.151(7) 0.162(6) 0.001(6) 0.038(6) 0.007(6)
C58A 0.141(6) 0.151(6) 0.161(6) 0.005(6) 0.036(5) 0.003(6)
C51B 0.130(6) 0.127(6) 0.134(6) -0.005(5) 0.041(5) 0.005(6)
C52B 0.135(6) 0.128(6) 0.136(6) -0.007(6) 0.043(6) 0.006(6)
O53B 0.140(7) 0.130(6) 0.139(6) -0.011(6) 0.042(6) 0.002(6)
C54B 0.145(7) 0.137(7) 0.143(7) -0.010(6) 0.041(6) -0.001(6)
C55B 0.147(7) 0.141(7) 0.147(7) -0.009(6) 0.038(6) -0.003(6)
O56B 0.147(6) 0.144(6) 0.150(6) -0.006(6) 0.036(6) -0.002(6)
C57B 0.148(6) 0.148(6) 0.155(7) -0.002(6) 0.035(6) -0.003(6)
C58B 0.145(6) 0.151(6) 0.159(6) 0.002(6) 0.034(6) 0.000(6)
C51C 0.123(6) 0.123(6) 0.129(6) -0.001(6) 0.042(6) 0.001(6)
C52C 0.121(7) 0.122(7) 0.129(7) 0.003(6) 0.040(6) -0.003(6)
O53C 0.121(6) 0.118(6) 0.127(7) 0.008(6) 0.042(6) -0.008(6)
C54C 0.123(6) 0.118(6) 0.130(7) 0.010(6) 0.043(6) -0.009(6)
C55C 0.125(6) 0.120(7) 0.132(7) 0.011(6) 0.040(6) -0.006(6)
O56C 0.128(6) 0.127(7) 0.140(7) 0.011(6) 0.033(6) -0.001(6)
C57C 0.133(7) 0.135(7) 0.145(7) 0.009(6) 0.031(6) 0.003(6)
C58C 0.138(6) 0.145(6) 0.156(6) 0.008(6) 0.032(5) 0.004(6)
N59 0.142(6) 0.149(6) 0.160(6) 0.004(5) 0.034(5) 0.001(5)
K6 0.065(5) 0.070(14) 0.090(13) 0.000(7) 0.029(8) 0.015(9)
N60 0.131(6) 0.134(5) 0.133(5) -0.004(5) 0.047(5) 0.004(5)
C61A 0.134(6) 0.136(6) 0.133(6) -0.003(5) 0.050(5) 0.005(6)
C62A 0.135(6) 0.137(6) 0.133(6) -0.008(6) 0.052(6) 0.009(6)
O63A 0.134(6) 0.133(6) 0.130(6) -0.010(6) 0.055(6) 0.012(6)
C64A 0.137(7) 0.133(6) 0.132(6) -0.010(6) 0.055(6) 0.012(6)
C65A 0.144(7) 0.136(6) 0.136(6) -0.008(6) 0.054(6) 0.011(6)
O66A 0.150(7) 0.140(6) 0.136(6) -0.004(6) 0.053(6) 0.008(6)
C67A 0.151(6) 0.142(6) 0.138(6) -0.001(6) 0.052(6) 0.005(6)
C68A 0.150(6) 0.142(6) 0.139(6) -0.003(6) 0.051(6) 0.002(6)
C61B 0.134(6) 0.135(6) 0.136(6) -0.003(6) 0.047(6) 0.001(6)
C62B 0.138(7) 0.137(6) 0.140(6) -0.001(6) 0.045(6) -0.004(6)
O63B 0.141(7) 0.138(7) 0.141(6) -0.002(6) 0.047(6) -0.003(6)
C64B 0.145(7) 0.140(7) 0.147(6) -0.003(6) 0.046(6) -0.004(6)
C65B 0.149(7) 0.143(7) 0.147(6) -0.004(6) 0.048(6) -0.006(6)
O66B 0.151(7) 0.144(6) 0.144(6) -0.006(6) 0.052(6) -0.008(6)
C67B 0.149(7) 0.145(6) 0.141(6) -0.005(6) 0.051(6) -0.007(6)
C68B 0.148(6) 0.144(6) 0.139(6) -0.005(6) 0.051(6) -0.002(6)
C61C 0.128(6) 0.130(6) 0.130(6) -0.005(5) 0.044(5) 0.002(6)
C62C 0.125(6) 0.126(6) 0.127(6) -0.008(6) 0.043(6) 0.002(6)
O63C 0.123(6) 0.125(6) 0.125(6) -0.011(5) 0.042(5) 0.001(6)
C64C 0.123(6) 0.125(7) 0.124(6) -0.013(6) 0.044(6) 0.000(6)
C65C 0.126(7) 0.127(7) 0.127(7) -0.011(6) 0.046(6) -0.001(6)
O66C 0.130(6) 0.132(7) 0.129(6) -0.008(6) 0.049(6) -0.003(6)
C67C 0.137(6) 0.139(7) 0.133(6) -0.005(6) 0.051(6) -0.001(6)
C68C 0.143(6) 0.142(6) 0.136(6) -0.005(6) 0.052(6) -0.002(6)
N69 0.146(6) 0.143(6) 0.139(6) -0.006(5) 0.052(5) 0.001(5)

loop_
_atom_type_symbol
_atom_type_description
_atom_type_scat_dispersion_real
_atom_type_scat_dispersion_imag
_atom_type_scat_source
C C 0.0033 0.0016 'International Tables Vol C Tables 4.2.6.8 and 6.1.1.4'
H H 0.0000 0.0000 'International Tables Vol C Tables 4.2.6.8 and 6.1.1.4'
N N 0.0061 0.0033 'International Tables Vol C Tables 4.2.6.8 and 6.1.1.4'
O O 0.0106 0.0060 'International Tables Vol C Tables 4.2.6.8 and 6.1.1.4'
K K 0.2009 0.2494 'International Tables Vol C Tables 4.2.6.8 and 6.1.1.4'
Zn Zn 0.2839 1.4301 'International Tables Vol C Tables 4.2.6.8 and 6.1.1.4'
Sb Sb -0.5866 1.5461 'International Tables Vol C Tables 4.2.6.8 and 6.1.1.4'

loop_
_geom_angle_atom_site_label_1
_geom_angle_atom_site_label_2
_geom_angle_atom_site_label_3
_geom_angle
Sb12 Sb11 Sb15 98.57(4)
Zn17 Sb12 Sb11 98.32(5)
Zn17 Sb12 Sb13 82.09(5)
Sb11 Sb12 Sb13 101.14(4)
Sb14 Sb13 Sb12 104.57(4)
Sb14 Sb13 Sb23 112.09(4)
Sb12 Sb13 Sb23 98.02(4)
Zn27 Sb14 Sb15 97.87(5)
Zn27 Sb14 Sb13 81.70(4)
Sb15 Sb14 Sb13 103.43(4)
Sb11 Sb15 Sb14 101.62(4)
Sb11 Sb15 Sb16 101.87(5)
Sb14 Sb15 Sb16 104.90(4)
Zn17 Sb16 Sb26 91.09(5)
Zn17 Sb16 Sb15 90.18(5)
Sb26 Sb16 Sb15 103.81(4)
Sb16 Zn17 Sb24 121.14(7)
Sb16 Zn17 Sb12 119.80(7)
Sb24 Zn17 Sb12 118.81(7)
Sb22 Sb21 Sb25 98.34(3)
Zn27 Sb22 Sb21 98.68(4)
Zn27 Sb22 Sb23 80.84(4)
Sb21 Sb22 Sb23 102.90(4)
Sb24 Sb23 Sb22 105.04(4)
Sb24 Sb23 Sb13 110.42(4)
Sb22 Sb23 Sb13 97.89(4)
Zn17 Sb24 Sb25 97.91(5)
Zn17 Sb24 Sb23 84.88(5)
Sb25 Sb24 Sb23 102.81(4)
Sb21 Sb25 Sb24 104.78(4)
Sb21 Sb25 Sb26 99.13(4)
Sb24 Sb25 Sb26 103.17(4)
Zn27 Sb26 Sb16 93.59(5)
Zn27 Sb26 Sb25 91.95(4)
Sb16 Sb26 Sb25 105.30(4)
Sb26 Zn27 Sb14 120.66(6)
Sb26 Zn27 Sb22 116.89(6)
Sb14 Zn27 Sb22 122.39(6)
O16C K1 O13C 60.6(2)
O16C K1 O16B 103.5(3)
O13C K1 O16B 146.0(3)
O16C K1 O13A 137.2(2)
O13C K1 O13A 96.6(2)
O16B K1 O13A 112.5(3)
O16C K1 O16A 95.3(2)
O13C K1 O16A 113.9(3)
O16B K1 O16A 96.5(3)
O13A K1 O16A 59.2(2)
O16C K1 O13B 122.4(3)
O13C K1 O13B 102.5(3)
O16B K1 O13B 58.6(2)
O13A K1 O13B 96.5(2)
O16A K1 O13B 137.4(3)
O16C K1 N19 60.3(3)
O13C K1 N19 119.4(3)
O16B K1 N19 62.1(3)
O13A K1 N19 118.3(3)
O16A K1 N19 60.7(3)
O13B K1 N19 119.0(3)
O16C K1 N10 119.4(3)
O13C K1 N10 60.4(3)
O16B K1 N10 117.5(3)
O13A K1 N10 62.5(2)
O16A K1 N10 120.1(3)
O13B K1 N10 60.5(3)
N19 K1 N10 179.2(3)
C11C N10 C11B 108.7(10)
C11C N10 C11A 111.0(10)
C11B N10 C11A 109.4(9)
C11C N10 K1 111.2(7)
C11B N10 K1 109.8(7)
C11A N10 K1 106.7(7)
C12A C11A N10 114.4(10)
C12A C11A H11A 108.7
N10 C11A H11A 108.7
C12A C11A H11B 108.7
N10 C11A H11B 108.7
H11A C11A H11B 107.6
O13A C12A C11A 111.9(9)
O13A C12A H12A 109.2
C11A C12A H12A 109.2
O13A C12A H12B 109.2
C11A C12A H12B 109.2
H12A C12A H12B 107.9
C14A O13A C12A 112.9(8)
C14A O13A K1 113.8(6)
C12A O13A K1 113.7(6)
O13A C14A C15A 112.5(9)
O13A C14A H14A 109.1
C15A C14A H14A 109.1
O13A C14A H14B 109.1
C15A C14A H14B 109.1
H14A C14A H14B 107.8
O16A C15A C14A 111.0(8)
O16A C15A H15A 109.4
C14A C15A H15A 109.4
O16A C15A H15B 109.4
C14A C15A H15B 109.4
H15A C15A H15B 108.0
C17A O16A C15A 113.4(8)
C17A O16A K1 117.6(7)
C15A O16A K1 114.8(6)
O16A C17A C18A 109.7(9)
O16A C17A H17A 109.7
C18A C17A H17A 109.7
O16A C17A H17B 109.7
C18A C17A H17B 109.7
H17A C17A H17B 108.2
C17A C18A N19 115.2(12)
C17A C18A H18A 108.5
N19 C18A H18A 108.5
C17A C18A H18B 108.5
N19 C18A H18B 108.5
H18A C18A H18B 107.5
N10 C11B C12B 114.6(10)
N10 C11B H11C 108.6
C12B C11B H11C 108.6
N10 C11B H11D 108.6
C12B C11B H11D 108.6
H11C C11B H11D 107.6
O13B C12B C11B 111.6(8)
O13B C12B H12C 109.3
C11B C12B H12C 109.3
O13B C12B H12D 109.3
C11B C12B H12D 109.3
H12C C12B H12D 108.0
C14B O13B C12B 112.3(8)
C14B O13B K1 114.7(7)
C12B O13B K1 117.5(6)
O13B C14B C15B 111.3(10)
O13B C14B H14C 109.4
C15B C14B H14C 109.4
O13B C14B H14D 109.4
C15B C14B H14D 109.4
H14C C14B H14D 108.0
O16B C15B C14B 111.6(10)
O16B C15B H15C 109.3
C14B C15B H15C 109.3
O16B C15B H15D 109.3
C14B C15B H15D 109.3
H15C C15B H15D 108.0
C17B O16B C15B 111.9(9)
C17B O16B K1 114.0(8)
C15B O16B K1 117.1(6)
O16B C17B C18B 111.2(10)
O16B C17B H17C 109.4
C18B C17B H17C 109.4
O16B C17B H17D 109.4
C18B C17B H17D 109.4
H17C C17B H17D 108.0
C17B C18B N19 115.2(13)
C17B C18B H18C 108.5
N19 C18B H18C 108.5
C17B C18B H18D 108.5
N19 C18B H18D 108.5
H18C C18B H18D 107.5
N10 C11C C12C 112.7(10)
N10 C11C H11E 109.0
C12C C11C H11E 109.0
N10 C11C H11F 109.0
C12C C11C H11F 109.0
H11E C11C H11F 107.8
O13C C12C C11C 110.4(8)
O13C C12C H12E 109.6
C11C C12C H12E 109.6
O13C C12C H12F 109.6
C11C C12C H12F 109.6
H12E C12C H12F 108.1
C14C O13C C12C 112.7(8)
C14C O13C K1 115.3(6)
C12C O13C K1 116.6(6)
O13C C14C C15C 111.8(9)
O13C C14C H14E 109.2
C15C C14C H14E 109.2
O13C C14C H14F 109.2
C15C C14C H14F 109.2
H14E C14C H14F 107.9
O16C C15C C14C 110.8(9)
O16C C15C H15E 109.5
C14C C15C H15E 109.5
O16C C15C H15F 109.5
C14C C15C H15F 109.5
H15E C15C H15F 108.1
C17C O16C C15C 113.1(8)
C17C O16C K1 120.5(7)
C15C O16C K1 111.7(6)
O16C C17C C18C 111.2(9)
O16C C17C H17E 109.4
C18C C17C H17E 109.4
O16C C17C H17F 109.4
C18C C17C H17F 109.4
H17E C17C H17F 108.0
N19 C18C C17C 113.6(14)
N19 C18C H18E 108.8
C17C C18C H18E 108.8
N19 C18C H18F 108.8
C17C C18C H18F 108.8
H18E C18C H18F 107.7
C18C N19 C18B 108.1(13)
C18C N19 C18A 111.9(12)
C18B N19 C18A 110.2(12)
C18C N19 K1 109.0(7)
C18B N19 K1 108.0(8)
C18A N19 K1 109.5(8)
O26C K2 O23B 135.7(2)
O26C K2 O26B 95.4(2)
O23B K2 O26B 60.6(2)
O26C K2 O23C 61.3(2)
O23B K2 O23C 94.0(2)
O26B K2 O23C 115.3(2)
O26C K2 O23A 117.4(3)
O23B K2 O23A 101.4(3)
O26B K2 O23A 141.5(2)
O23C K2 O23A 98.7(2)
O26C K2 O26A 97.9(2)
O23B K2 O26A 120.8(2)
O26B K2 O26A 98.6(2)
O23C K2 O26A 140.7(2)
O23A K2 O26A 59.6(2)
O26C K2 N20 119.9(3)
O23B K2 N20 60.8(3)
O26B K2 N20 120.5(3)
O23C K2 N20 60.1(3)
O23A K2 N20 61.1(2)
O26A K2 N20 119.3(2)
O26C K2 N29 61.0(2)
O23B K2 N29 118.7(3)
O26B K2 N29 59.1(2)
O23C K2 N29 120.7(3)
O23A K2 N29 118.6(3)
O26A K2 N29 60.3(2)
N20 K2 N29 179.2(3)
C21C N20 C21B 111.6(10)
C21C N20 C21A 109.2(10)
C21B N20 C21A 111.0(10)
C21C N20 K2 108.8(7)
C21B N20 K2 107.8(7)
C21A N20 K2 108.4(7)
N20 C21A C22A 114.6(11)
N20 C21A H21A 108.6
C22A C21A H21A 108.6
N20 C21A H21B 108.6
C22A C21A H21B 108.6
H21A C21A H21B 107.6
O23A C22A C21A 109.5(11)
O23A C22A H22A 109.8
C21A C22A H22A 109.8
O23A C22A H22B 109.8
C21A C22A H22B 109.8
H22A C22A H22B 108.2
C22A O23A C24A 111.3(10)
C22A O23A K2 116.2(7)
C24A O23A K2 114.8(7)
O23A C24A C25A 110.8(12)
O23A C24A H24A 109.5
C25A C24A H24A 109.5
O23A C24A H24B 109.5
C25A C24A H24B 109.5
H24A C24A H24B 108.1
O26A C25A C24A 110.1(11)
O26A C25A H25A 109.6
C24A C25A H25A 109.6
O26A C25A H25B 109.6
C24A C25A H25B 109.6
H25A C25A H25B 108.2
C25A O26A C27A 112.5(9)
C25A O26A K2 114.0(7)
C27A O26A K2 118.5(7)
O26A C27A C28A 109.7(10)
O26A C27A H27A 109.7
C28A C27A H27A 109.7
O26A C27A H27B 109.7
C28A C27A H27B 109.7
H27A C27A H27B 108.2
N29 C28A C27A 115.4(10)
N29 C28A H28A 108.4
C27A C28A H28A 108.4
N29 C28A H28B 108.4
C27A C28A H28B 108.4
H28A C28A H28B 107.5
N20 C21B C22B 114.5(11)
N20 C21B H21C 108.6
C22B C21B H21C 108.6
N20 C21B H21D 108.6
C22B C21B H21D 108.6
H21C C21B H21D 107.6
O23B C22B C21B 110.8(10)
O23B C22B H22C 109.5
C21B C22B H22C 109.5
O23B C22B H22D 109.5
C21B C22B H22D 109.5
H22C C22B H22D 108.1
C22B O23B C24B 112.1(9)
C22B O23B K2 120.3(7)
C24B O23B K2 114.5(7)
O23B C24B C25B 109.9(9)
O23B C24B H24C 109.7
C25B C24B H24C 109.7
O23B C24B H24D 109.7
C25B C24B H24D 109.7
H24C C24B H24D 108.2
O26B C25B C24B 110.5(10)
O26B C25B H25C 109.6
C24B C25B H25C 109.6
O26B C25B H25D 109.6
C24B C25B H25D 109.6
H25C C25B H25D 108.1
C27B O26B C25B 112.4(9)
C27B O26B K2 119.8(7)
C25B O26B K2 114.0(6)
O26B C27B C28B 110.2(10)
O26B C27B H27C 109.6
C28B C27B H27C 109.6
O26B C27B H27D 109.6
C28B C27B H27D 109.6
H27C C27B H27D 108.1
N29 C28B C27B 113.9(10)
N29 C28B H28C 108.8
C27B C28B H28C 108.8
N29 C28B H28D 108.8
C27B C28B H28D 108.8
H28C C28B H28D 107.7
N20 C21C C22C 116.2(11)
N20 C21C H21E 108.2
C22C C21C H21E 108.2
N20 C21C H21F 108.2
C22C C21C H21F 108.2
H21E C21C H21F 107.4
O23C C22C C21C 107.9(10)
O23C C22C H22E 110.1
C21C C22C H22E 110.1
O23C C22C H22F 110.1
C21C C22C H22F 110.1
H22E C22C H22F 108.4
C22C O23C C24C 109.9(9)
C22C O23C K2 117.2(7)
C24C O23C K2 112.8(7)
O23C C24C C25C 111.1(11)
O23C C24C H24E 109.4
C25C C24C H24E 109.4
O23C C24C H24F 109.4
C25C C24C H24F 109.4
H24E C24C H24F 108.0
O26C C25C C24C 115.2(12)
O26C C25C H25E 108.5
C24C C25C H25E 108.5
O26C C25C H25F 108.5
C24C C25C H25F 108.5
H25E C25C H25F 107.5
C27C O26C C25C 115.2(10)
C27C O26C K2 121.1(7)
C25C O26C K2 114.5(7)
O26C C27C C28C 114.5(12)
O26C C27C H27E 108.6
C28C C27C H27E 108.6
O26C C27C H27F 108.6
C28C C27C H27F 108.6
H27E C27C H27F 107.6
N29 C28C C27C 115.5(11)
N29 C28C H28E 108.4
C27C C28C H28E 108.4
N29 C28C H28F 108.4
C27C C28C H28F 108.4
H28E C28C H28F 107.5
C28B N29 C28C 111.5(10)
C28B N29 C28A 110.2(9)
C28C N29 C28A 109.1(10)
C28B N29 K2 110.6(7)
C28C N29 K2 106.9(7)
C28A N29 K2 108.5(7)
O33B K3 O33C 101.0(7)
O33B K3 O36B 61.9(4)
O33C K3 O36B 124.7(8)
O33B K3 N30 62.5(5)
O33C K3 N30 63.4(5)
O36B K3 N30 124.2(6)
O33B K3 O36C 140.6(7)
O33C K3 O36C 59.6(4)
O36B K3 O36C 99.3(7)
N30 K3 O36C 121.4(6)
O33B K3 O33A 93.8(7)
O33C K3 O33A 105.4(7)
O36B K3 O33A 126.5(8)
N30 K3 O33A 61.1(5)
O36C K3 O33A 123.3(8)
O33B K3 O36A 114.0(8)
O33C K3 O36A 140.3(8)
O36B K3 O36A 89.5(7)
N30 K3 O36A 116.6(5)
O36C K3 O36A 99.0(7)
O33A K3 O36A 56.0(4)
O33B K3 N39 122.1(6)
O33C K3 N39 118.3(5)
O36B K3 N39 61.0(5)
N30 K3 N39 173.2(6)
O36C K3 N39 59.0(5)
O33A K3 N39 112.6(5)
O36A K3 N39 57.5(5)
O33B K3 C35B 41.2(4)
O33C K3 C35B 126.1(8)
O36B K3 C35B 22.0(4)
N30 K3 C35B 103.5(5)
O36C K3 C35B 119.9(7)
O33A K3 C35B 112.2(8)
O36A K3 C35B 93.4(7)
N39 K3 C35B 80.9(5)
O33B K3 C34B 20.6(4)
O33C K3 C34B 107.6(8)
O36B K3 C34B 41.9(3)
N30 K3 C34B 82.3(5)
O36C K3 C34B 126.8(8)
O33A K3 C34B 109.9(8)
O36A K3 C34B 111.8(8)
N39 K3 C34B 102.9(5)
C35B K3 C34B 23.3(2)
C31C N30 C31A 107.7(10)
C31C N30 C31B 106.9(10)
C31A N30 C31B 107.2(10)
C31C N30 K3 110.2(11)
C31A N30 K3 113.5(12)
C31B N30 K3 111.1(12)
N30 C31A C32A 117.1(11)
N30 C31A H31A 108.0
C32A C31A H31A 108.0
N30 C31A H31B 108.0
C32A C31A H31B 108.0
H31A C31A H31B 107.3
O33A C32A C31A 112.0(12)
O33A C32A H32A 109.2
C31A C32A H32A 109.2
O33A C32A H32B 109.2
C31A C32A H32B 109.2
H32A C32A H32B 107.9
C34A O33A C32A 113.3(12)
C34A O33A K3 118.4(14)
C32A O33A K3 115.8(15)
O33A C34A C35A 112.6(13)
O33A C34A H34A 109.1
C35A C34A H34A 109.1
O33A C34A H34B 109.1
C35A C34A H34B 109.1
H34A C34A H34B 107.8
O36A C35A C34A 112.3(13)
O36A C35A H35A 109.1
C34A C35A H35A 109.1
O36A C35A H35B 109.1
C34A C35A H35B 109.1
H35A C35A H35B 107.9
C37A O36A C35A 113.7(13)
C37A O36A K3 116.0(18)
C35A O36A K3 116.0(12)
O36A C37A C38A 110.7(13)
O36A C37A H37A 109.5
C38A C37A H37A 109.5
O36A C37A H37B 109.5
C38A C37A H37B 109.5
H37A C37A H37B 108.1
N39 C38A C37A 118.2(12)
N39 C38A H38A 107.8
C37A C38A H38A 107.8
N39 C38A H38B 107.8
C37A C38A H38B 107.8
H38A C38A H38B 107.1
N30 C31B C32B 115.4(11)
N30 C31B H31C 108.4
C32B C31B H31C 108.4
N30 C31B H31D 108.4
C32B C31B H31D 108.4
H31C C31B H31D 107.5
O33B C32B C31B 108.8(12)
O33B C32B H32C 109.9
C31B C32B H32C 109.9
O33B C32B H32D 109.9
C31B C32B H32D 109.9
H32C C32B H32D 108.3
C34B O33B C32B 114.9(12)
C34B O33B K3 115.5(13)
C32B O33B K3 115.8(17)
O33B C34B C35B 111.9(13)
O33B C34B K3 43.9(10)
C35B C34B K3 78.0(10)
O33B C34B H34C 109.2
C35B C34B H34C 109.2
K3 C34B H34C 96.3
O33B C34B H34D 109.2
C35B C34B H34D 109.2
K3 C34B H34D 149.9
H34C C34B H34D 107.9
O36B C35B C34B 112.2(14)
O36B C35B K3 46.6(11)
C34B C35B K3 78.6(10)
O36B C35B H35C 109.2
C34B C35B H35C 109.2
K3 C35B H35C 92.1
O36B C35B H35D 109.2
C34B C35B H35D 109.2
K3 C35B H35D 153.8
H35C C35B H35D 107.9
C37B O36B C35B 112.9(12)
C37B O36B K3 118.4(19)
C35B O36B K3 111.4(14)
O36B C37B C38B 111.5(13)
O36B C37B H37C 109.3
C38B C37B H37C 109.3
O36B C37B H37D 109.3
C38B C37B H37D 109.3
H37C C37B H37D 108.0
N39 C38B C37B 117.8(12)
N39 C38B H38C 107.8
C37B C38B H38C 107.8
N39 C38B H38D 107.8
C37B C38B H38D 107.8
H38C C38B H38D 107.2
N30 C31C C32C 117.0(11)
N30 C31C H31E 108.1
C32C C31C H31E 108.1
N30 C31C H31F 108.1
C32C C31C H31F 108.1
H31E C31C H31F 107.3
O33C C32C C31C 111.3(12)
O33C C32C H32E 109.4
C31C C32C H32E 109.4
O33C C32C H32F 109.4
C31C C32C H32F 109.4
H32E C32C H32F 108.0
C34C O33C C32C 114.4(12)
C34C O33C K3 120.3(12)
C32C O33C K3 114.5(17)
O33C C34C C35C 113.7(13)
O33C C34C H34E 108.8
C35C C34C H34E 108.8
O33C C34C H34F 108.8
C35C C34C H34F 108.8
H34E C34C H34F 107.7
O36C C35C C34C 112.3(13)
O36C C35C H35E 109.1
C34C C35C H35E 109.1
O36C C35C H35F 109.1
C34C C35C H35F 109.1
H35E C35C H35F 107.9
C37C O36C C35C 113.1(12)
C37C O36C K3 120.6(17)
C35C O36C K3 110.4(15)
O36C C37C C38C 109.9(13)
O36C C37C H37E 109.7
C38C C37C H37E 109.7
O36C C37C H37F 109.7
C38C C37C H37F 109.7
H37E C37C H37F 108.2
N39 C38C C37C 117.3(12)
N39 C38C H38E 108.0
C37C C38C H38E 108.0
N39 C38C H38F 108.0
C37C C38C H38F 108.0
H38E C38C H38F 107.2
C38A N39 C38B 105(2)
C38A N39 C38C 109(2)
C38B N39 C38C 121(2)
C38A N39 K3 111.6(17)
C38B N39 K3 104.3(17)
C38C N39 K3 106.1(18)
O43B K4 O46C 135.6(16)
O43B K4 O43A 96.3(15)
O46C K4 O43A 123.3(18)
O43B K4 N40 62.2(7)
O46C K4 N40 117.5(13)
O43A K4 N40 61.0(9)
O43B K4 O43C 92.1(9)
O46C K4 O43C 60.6(9)
O43A K4 O43C 105.6(13)
N40 K4 O43C 59.4(7)
O43B K4 N49 120.6(15)
O46C K4 N49 59.1(8)
O43A K4 N49 119.6(11)
N40 K4 N49 176.5(17)
O43C K4 N49 117.6(14)
O43B K4 O46B 59.3(10)
O46C K4 O46B 102.6(13)
O43A K4 O46B 126.9(17)
N40 K4 O46B 121.5(13)
O43C K4 O46B 120.4(14)
N49 K4 O46B 61.2(8)
O43B K4 O46A 117.2(16)
O46C K4 O46A 101.9(11)
O43A K4 O46A 57.5(8)
N40 K4 O46A 118.0(14)
O43C K4 O46A 146.1(16)
N49 K4 O46A 63.2(6)
O46B K4 O46A 90.6(10)
O43B K4 C44C 116.5(10)
O46C K4 C44C 45.0(7)
O43A K4 C44C 98.5(15)
N40 K4 C44C 72.7(8)
O43C K4 C44C 24.5(5)
N49 K4 C44C 103.9(12)
O46B K4 C44C 134.3(15)
O46A K4 C44C 122.7(14)
O43B K4 C45B 42.3(7)
O46C K4 C45B 104.6(14)
O43A K4 C45B 132.1(17)
N40 K4 C45B 101.5(10)
O43C K4 C45B 99.9(11)
N49 K4 C45B 80.6(10)
O46B K4 C45B 24.0(5)
O46A K4 C45B 113.0(12)
C44C K4 C45B 119.5(12)
O43B K4 C45C 129.2(13)
O46C K4 C45C 21.1(4)
O43A K4 C45C 113.2(17)
N40 K4 C45C 96.4(10)
O43C K4 C45C 41.7(6)
N49 K4 C45C 80.2(10)
O46B K4 C45C 118.5(14)
O46A K4 C45C 113.5(12)
C44C K4 C45C 23.9(4)
C45B K4 C45C 112.9(14)
C41B N40 C41A 107.1(10)
C41B N40 C41C 107.3(10)
C41A N40 C41C 107.1(10)
C41B N40 K4 109.5(14)
C41A N40 K4 112.6(13)
C41C N40 K4 112.9(15)
N40 C41A C42A 116.8(11)
N40 C41A H41A 108.1
C42A C41A H41A 108.1
N40 C41A H41B 108.1
C42A C41A H41B 108.1
H41A C41A H41B 107.3
O43A C42A C41A 111.8(12)
O43A C42A H42A 109.3
C41A C42A H42A 109.3
O43A C42A H42B 109.3
C41A C42A H42B 109.3
H42A C42A H42B 107.9
C44A O43A C42A 112.3(12)
C44A O43A K4 122.5(12)
C42A O43A K4 121.6(19)
O43A C44A C45A 113.8(14)
O43A C44A H44A 108.8
C45A C44A H44A 108.8
O43A C44A H44B 108.8
C45A C44A H44B 108.8
H44A C44A H44B 107.7
C44A C45A O46A 112.2(13)
C44A C45A H45A 109.2
O46A C45A H45A 109.2
C44A C45A H45B 109.2
O46A C45A H45B 109.2
H45A C45A H45B 107.9
C47A O46A C45A 110.9(13)
C47A O46A K4 104.9(19)
C45A O46A K4 99.0(17)
O46A C47A C48A 112.0(13)
O46A C47A H47A 109.2
C48A C47A H47A 109.2
O46A C47A H47B 109.2
C48A C47A H47B 109.2
H47A C47A H47B 107.9
N49 C48A C47A 118.1(12)
N49 C48A C48B 50.1(10)
C47A C48A C48B 162.4(17)
N49 C48A H48A 107.8
C47A C48A H48A 107.8
C48B C48A H48A 89.3
N49 C48A H48B 107.8
C47A C48A H48B 107.8
C48B C48A H48B 69.7
H48A C48A H48B 107.1
N40 C41B C42B 116.8(11)
N40 C41B H41C 108.1
C42B C41B H41C 108.1
N40 C41B H41D 108.1
C42B C41B H41D 108.1
H41C C41B H41D 107.3
O43B C42B C41B 111.9(12)
O43B C42B H42C 109.2
C41B C42B H42C 109.2
O43B C42B H42D 109.2
C41B C42B H42D 109.2
H42C C42B H42D 107.9
C44B O43B C42B 114.9(13)
C44B O43B K4 122.0(13)
C42B O43B K4 122.9(14)
O43B C44B C45B 113.1(14)
O43B C44B H44C 109.0
C45B C44B H44C 109.0
O43B C44B H44D 109.0
C45B C44B H44D 109.0
H44C C44B H44D 107.8
O46B C45B C44B 111.5(13)
O46B C45B K4 58.7(14)
C44B C45B K4 81.6(12)
O46B C45B H45C 109.3
C44B C45B H45C 109.3
K4 C45B H45C 166.9
O46B C45B H45D 109.3
C44B C45B H45D 109.3
K4 C45B H45D 73.9
H45C C45B H45D 108.0
C47B O46B C45B 112.5(13)
C47B O46B K4 108(2)
C45B O46B K4 97.4(17)
O46B C47B C48B 112.3(13)
O46B C47B H47C 109.1
C48B C47B H47C 109.1
O46B C47B H47D 109.1
C48B C47B H47D 109.1
H47C C47B H47D 107.9
N49 C48B C47B 117.4(12)
N49 C48B C48A 49.7(10)
C47B C48B C48A 143(2)
N49 C48B H48C 108.0
C47B C48B H48C 108.0
C48A C48B H48C 59.9
N49 C48B H48D 108.0
C47B C48B H48D 108.0
C48A C48B H48D 109.4
H48C C48B H48D 107.2
N40 C41C C42C 115.9(11)
N40 C41C H41E 108.3
C42C C41C H41E 108.3
N40 C41C H41F 108.3
C42C C41C H41F 108.3
H41E C41C H41F 107.4
O43C C42C C41C 111.7(12)
O43C C42C H42E 109.3
C41C C42C H42E 109.3
O43C C42C H42F 109.3
C41C C42C H42F 109.3
H42E C42C H42F 107.9
C44C O43C C42C 113.4(12)
C44C O43C K4 94.9(17)
C42C O43C K4 120.4(14)
O43C C44C C45C 114.1(13)
O43C C44C K4 60.6(14)
C45C C44C K4 86.4(12)
O43C C44C H44E 108.7
C45C C44C H44E 108.7
K4 C44C H44E 68.8
O43C C44C H44F 108.7
C45C C44C H44F 108.7
K4 C44C H44F 164.6
H44E C44C H44F 107.6
O46C C45C C44C 112.1(13)
O46C C45C K4 42.4(9)
C44C C45C K4 69.8(12)
O46C C45C H45E 109.2
C44C C45C H45E 109.2
K4 C45C H45E 123.6
O46C C45C H45F 109.2
C44C C45C H45F 109.2
K4 C45C H45F 126.1
H45E C45C H45F 107.9
C47C O46C C45C 113.3(12)
C47C O46C K4 129.2(12)
C45C O46C K4 116.5(12)
O46C C47C C48C 112.0(12)
O46C C47C H47E 109.2
C48C C47C H47E 109.2
O46C C47C H47F 109.2
C48C C47C H47F 109.2
H47E C47C H47F 107.9
N49 C48C C47C 117.9(12)
N49 C48C H48E 107.8
C47C C48C H48E 107.8
N49 C48C H48F 107.8
C47C C48C H48F 107.8
H48E C48C H48F 107.2
C48A N49 C48C 112(2)
C48A N49 C48B 80(2)
C48C N49 C48B 135(3)
C48A N49 K4 102(2)
C48C N49 K4 109.2(18)
C48B N49 K4 109.8(19)

loop_
_geom_bond_atom_site_label_1
_geom_bond_atom_site_label_2
_geom_bond_distance
Sb11 Sb12 2.7722(15)
Sb11 Sb15 2.7797(14)
Sb12 Zn17 2.6376(19)
Sb12 Sb13 2.8615(14)
Sb13 Sb14 2.8308(13)
Sb13 Sb23 2.9171(12)
Sb14 Zn27 2.6222(16)
Sb14 Sb15 2.8210(13)
Sb15 Sb16 2.8451(15)
Sb16 Zn17 2.6222(19)
Sb16 Sb26 2.8080(13)
Zn17 Sb24 2.6310(18)
Sb21 Sb22 2.7608(11)
Sb21 Sb25 2.7656(12)
Sb22 Zn27 2.6327(16)
Sb22 Sb23 2.8548(13)
Sb23 Sb24 2.8165(13)
Sb24 Sb25 2.8140(12)
Sb25 Sb26 2.8180(12)
Sb26 Zn27 2.6136(17)
K1 O16C 2.790(8)
K1 O13C 2.801(8)
K1 O16B 2.819(9)
K1 O13A 2.854(8)
K1 O16A 2.866(8)
K1 O13B 2.876(8)
K1 N19 2.931(11)
K1 N10 2.947(10)
N10 C11C 1.463(15)
N10 C11B 1.470(16)
N10 C11A 1.492(15)
C11A C12A 1.481(10)
C11A H11A 0.9900
C11A H11B 0.9900
C12A O13A 1.405(9)
C12A H12A 0.9900
C12A H12B 0.9900
O13A C14A 1.389(9)
C14A C15A 1.434(11)
C14A H14A 0.9900
C14A H14B 0.9900
C15A O16A 1.425(9)
C15A H15A 0.9900
C15A H15B 0.9900
O16A C17A 1.406(10)
C17A C18A 1.472(11)
C17A H17A 0.9900
C17A H17B 0.9900
C18A N19 1.496(18)
C18A H18A 0.9900
C18A H18B 0.9900
C11B C12B 1.483(10)
C11B H11C 0.9900
C11B H11D 0.9900
C12B O13B 1.404(9)
C12B H12C 0.9900
C12B H12D 0.9900
O13B C14B 1.390(9)
C14B C15B 1.429(12)
C14B H14C 0.9900
C14B H14D 0.9900
C15B O16B 1.426(10)
C15B H15C 0.9900
C15B H15D 0.9900
O16B C17B 1.402(10)
C17B C18B 1.465(12)
C17B H17C 0.9900
C17B H17D 0.9900
C18B N19 1.480(19)
C18B H18C 0.9900
C18B H18D 0.9900
C11C C12C 1.488(10)
C11C H11E 0.9900
C11C H11F 0.9900
C12C O13C 1.402(9)
C12C H12E 0.9900
C12C H12F 0.9900
O13C C14C 1.396(9)
C14C C15C 1.437(11)
C14C H14E 0.9900
C14C H14F 0.9900
C15C O16C 1.424(9)
C15C H15E 0.9900
C15C H15F 0.9900
O16C C17C 1.407(10)
C17C C18C 1.468(12)
C17C H17E 0.9900
C17C H17F 0.9900
C18C N19 1.466(19)
C18C H18E 0.9900
C18C H18F 0.9900
K2 O26C 2.766(8)
K2 O23B 2.789(8)
K2 O26B 2.833(7)
K2 O23C 2.848(8)
K2 O23A 2.848(8)
K2 O26A 2.856(7)
K2 N20 2.993(9)
K2 N29 3.004(9)
N20 C21C 1.463(15)
N20 C21B 1.467(16)
N20 C21A 1.470(15)
C21A C22A 1.514(18)
C21A H21A 0.9900
C21A H21B 0.9900
C22A O23A 1.416(15)
C22A H22A 0.9900
C22A H22B 0.9900
O23A C24A 1.430(14)
C24A C25A 1.44(2)
C24A H24A 0.9900
C24A H24B 0.9900
C25A O26A 1.439(14)
C25A H25A 0.9900
C25A H25B 0.9900
O26A C27A 1.440(15)
C27A C28A 1.476(17)
C27A H27A 0.9900
C27A H27B 0.9900
C28A N29 1.475(14)
C28A H28A 0.9900
C28A H28B 0.9900
C21B C22B 1.503(18)
C21B H21C 0.9900
C21B H21D 0.9900
C22B O23B 1.402(15)
C22B H22C 0.9900
C22B H22D 0.9900
O23B C24B 1.426(13)
C24B C25B 1.479(17)
C24B H24C 0.9900
C24B H24D 0.9900
C25B O26B 1.419(14)
C25B H25C 0.9900
C25B H25D 0.9900
O26B C27B 1.398(14)
C27B C28B 1.489(18)
C27B H27C 0.9900
C27B H27D 0.9900
C28B N29 1.447(15)
C28B H28C 0.9900
C28B H28D 0.9900
C21C C22C 1.480(18)
C21C H21E 0.9900
C21C H21F 0.9900
C22C O23C 1.418(14)
C22C H22E 0.9900
C22C H22F 0.9900
O23C C24C 1.429(15)
C24C C25C 1.437(18)
C24C H24E 0.9900
C24C H24F 0.9900
C25C O26C 1.405(14)
C25C H25E 0.9900
C25C H25F 0.9900
O26C C27C 1.367(15)
C27C C28C 1.484(18)
C27C H27E 0.9900
C27C H27F 0.9900
C28C N29 1.464(15)
C28C H28E 0.9900
C28C H28F 0.9900
K3 O33B 2.72(2)
K3 O33C 2.75(3)
K3 O36B 2.75(2)
K3 N30 2.83(2)
K3 O36C 2.87(2)
K3 O33A 2.91(2)
K3 O36A 3.03(2)
K3 N39 3.10(3)
K3 C35B 3.53(2)
K3 C34B 3.54(2)
N30 C31C 1.448(11)
N30 C31A 1.451(11)
N30 C31B 1.460(11)
C31A C32A 1.478(11)
C31A H31A 0.9900
C31A H31B 0.9900
C32A O33A 1.399(11)
C32A H32A 0.9900
C32A H32B 0.9900
O33A C34A 1.385(10)
C34A C35A 1.428(12)
C34A H34A 0.9900
C34A H34B 0.9900
C35A O36A 1.416(11)
C35A H35A 0.9900
C35A H35B 0.9900
O36A C37A 1.403(11)
C37A C38A 1.464(12)
C37A H37A 0.9900
C37A H37B 0.9900
C38A N39 1.448(11)
C38A H38A 0.9900
C38A H38B 0.9900
C31B C32B 1.488(11)
C31B H31C 0.9900
C31B H31D 0.9900
C32B O33B 1.403(11)
C32B H32C 0.9900
C32B H32D 0.9900
O33B C34B 1.379(10)
C34B C35B 1.430(12)
C34B H34C 0.9900
C34B H34D 0.9900
C35B O36B 1.421(11)
C35B H35C 0.9900
C35B H35D 0.9900
O36B C37B 1.406(11)
C37B C38B 1.465(12)
C37B H37C 0.9900
C37B H37D 0.9900
C38B N39 1.452(11)
C38B H38C 0.9900
C38B H38D 0.9900
C31C C32C 1.480(11)
C31C H31E 0.9900
C31C H31F 0.9900
C32C O33C 1.400(11)
C32C H32E 0.9900
C32C H32F 0.9900
O33C C34C 1.381(10)
C34C C35C 1.428(12)
C34C H34E 0.9900
C34C H34F 0.9900
C35C O36C 1.424(11)
C35C H35E 0.9900
C35C H35F 0.9900
O36C C37C 1.402(11)
C37C C38C 1.468(12)
C37C H37E 0.9900
C37C H37F 0.9900
C38C N39 1.453(11)
C38C H38E 0.9900
C38C H38F 0.9900
K4 O43B 2.64(4)
K4 O46C 2.66(4)
K4 O43A 2.73(5)
K4 N40 2.89(3)
K4 O43C 2.90(4)
K4 N49 2.96(4)
K4 O46B 3.00(5)
K4 O46A 3.07(4)
K4 C44C 3.31(5)
K4 C45B 3.48(5)
K4 C45C 3.52(5)
N40 C41B 1.453(11)
N40 C41A 1.454(11)
N40 C41C 1.456(11)
C41A C42A 1.478(11)
C41A H41A 0.9900
C41A H41B 0.9900
C42A O43A 1.405(11)
C42A H42A 0.9900
C42A H42B 0.9900
O43A C44A 1.382(10)
C44A C45A 1.422(12)
C44A H44A 0.9900
C44A H44B 0.9900
C45A O46A 1.424(11)
C45A H45A 0.9900
C45A H45B 0.9900
O46A C47A 1.410(11)
C47A C48A 1.463(12)
C47A H47A 0.9900
C47A H47B 0.9900
C48A N49 1.454(11)
C48A C48B 1.88(4)
C48A H48A 0.9900
C48A H48B 0.9900
C41B C42B 1.481(11)
C41B H41C 0.9900
C41B H41D 0.9900
C42B O43B 1.397(11)
C42B H42C 0.9900
C42B H42D 0.9900
O43B C44B 1.375(10)
C44B C45B 1.433(12)
C44B H44C 0.9900
C44B H44D 0.9900
C45B O46B 1.426(11)
C45B H45C 0.9900
C45B H45D 0.9900
O46B C47B 1.403(11)
C47B C48B 1.464(12)
C47B H47C 0.9900
C47B H47D 0.9900
C48B N49 1.462(11)
C48B H48C 0.9900
C48B H48D 0.9900
C41C C42C 1.485(11)
C41C H41E 0.9900
C41C H41F 0.9900
C42C O43C 1.404(11)
C42C H42E 0.9900
C42C H42F 0.9900
O43C C44C 1.381(10)
C44C C45C 1.430(12)
C44C H44E 0.9900
C44C H44F 0.9900
C45C O46C 1.419(11)
C45C H45E 0.9900
C45C H45F 0.9900
O46C C47C 1.401(11)
C47C C48C 1.463(12)
C47C H47E 0.9900
C47C H47F 0.9900
C48C N49 1.455(11)
C48C H48E 0.9900
C48C H48F 0.9900

loop_
_geom_torsion_atom_site_label_1
_geom_torsion_atom_site_label_2
_geom_torsion_atom_site_label_3
_geom_torsion_atom_site_label_4
_geom_torsion
C11C N10 C11A C12A 73.9(13)
C11B N10 C11A C12A -166.1(10)
K1 N10 C11A C12A -47.3(12)
N10 C11A C12A O13A 67.6(14)
C11A C12A O13A C14A -178.6(10)
C11A C12A O13A K1 -47.0(12)
C12A O13A C14A C15A -178.5(10)
K1 O13A C14A C15A 49.9(11)
O13A C14A C15A O16A -62.8(13)
C14A C15A O16A C17A -178.7(11)
C14A C15A O16A K1 42.2(11)
C15A O16A C17A C18A 177.8(12)
K1 O16A C17A C18A -44.4(15)
O16A C17A C18A N19 62.2(18)
C11C N10 C11B C12B -169.3(9)
C11A N10 C11B C12B 69.3(13)
K1 N10 C11B C12B -47.5(11)
N10 C11B C12B O13B 60.8(15)
C11B C12B O13B C14B -176.5(12)
C11B C12B O13B K1 -40.1(14)
C12B O13B C14B C15B -174.2(12)
K1 O13B C14B C15B 48.1(14)
O13B C14B C15B O16B -60.0(17)
C14B C15B O16B C17B 175.9(13)
C14B C15B O16B K1 41.6(14)
C15B O16B C17B C18B 174.2(14)
K1 O16B C17B C18B -50.0(17)
O16B C17B C18B N19 65.3(19)
C11B N10 C11C C12C 80.4(13)
C11A N10 C11C C12C -159.2(10)
K1 N10 C11C C12C -40.6(12)
N10 C11C C12C O13C 62.5(15)
C11C C12C O13C C14C 172.0(11)
C11C C12C O13C K1 -51.3(13)
C12C O13C C14C C15C 176.7(11)
K1 O13C C14C C15C 39.4(13)
O13C C14C C15C O16C -63.3(14)
C14C C15C O16C C17C -167.0(11)
C14C C15C O16C K1 53.2(11)
C15C O16C C17C C18C -171.2(13)
K1 O16C C17C C18C -35.3(17)
O16C C17C C18C N19 58.5(18)
C17C C18C N19 C18B -167.2(12)
C17C C18C N19 C18A 71.2(15)
C17C C18C N19 K1 -50.0(14)
C17B C18B N19 C18C 75.4(15)
C17B C18B N19 C18A -162.1(12)
C17B C18B N19 K1 -42.4(15)
C17A C18A N19 C18C -167.0(12)
C17A C18A N19 C18B 72.7(16)
C17A C18A N19 K1 -46.0(15)
C21C N20 C21A C22A 163.3(12)
C21B N20 C21A C22A -73.3(15)
K2 N20 C21A C22A 44.9(14)
N20 C21A C22A O23A -65.5(16)
C21A C22A O23A C24A -177.2(11)
C21A C22A O23A K2 48.9(13)
C22A O23A C24A C25A 178.5(11)
K2 O23A C24A C25A -46.9(13)
O23A C24A C25A O26A 64.3(14)
C24A C25A O26A C27A 172.6(11)
C24A C25A O26A K2 -48.7(13)
C25A O26A C27A C28A 179.5(10)
K2 O26A C27A C28A 42.8(12)
O26A C27A C28A N29 -62.6(14)
C21C N20 C21B C22B -72.7(14)
C21A N20 C21B C22B 165.3(11)
K2 N20 C21B C22B 46.7(12)
N20 C21B C22B O23B -60.4(15)
C21B C22B O23B C24B 179.5(10)
C21B C22B O23B K2 40.5(13)
C22B O23B C24B C25B 168.8(10)
K2 O23B C24B C25B -49.7(11)
O23B C24B C25B O26B 64.0(12)
C24B C25B O26B C27B 174.4(10)
C24B C25B O26B K2 -45.1(10)
C25B O26B C27B C28B -176.7(10)
K2 O26B C27B C28B 45.3(12)
O26B C27B C28B N29 -60.5(14)
C21B N20 C21C C22C 162.2(11)
C21A N20 C21C C22C -74.7(14)
K2 N20 C21C C22C 43.4(13)
N20 C21C C22C O23C -64.6(14)
C21C C22C O23C C24C -179.1(10)
C21C C22C O23C K2 50.4(12)
C22C O23C C24C C25C -175.9(11)
K2 O23C C24C C25C -43.1(13)
O23C C24C C25C O26C 59.8(16)
C24C C25C O26C C27C 169.1(12)
C24C C25C O26C K2 -43.7(15)
C25C O26C C27C C28C 178.5(12)
K2 O26C C27C C28C 33.5(17)
O26C C27C C28C N29 -55.1(18)
C27B C28B N29 C28C 162.8(10)
C27B C28B N29 C28A -76.0(13)
C27B C28B N29 K2 44.0(12)
C27C C28C N29 C28B -76.6(14)
C27C C28C N29 C28A 161.5(12)
C27C C28C N29 K2 44.4(14)
C27A C28A N29 C28B 169.1(11)
C27A C28A N29 C28C -68.3(14)
C27A C28A N29 K2 47.8(12)
C31C N30 C31A C32A -165(2)
C31B N30 C31A C32A 81(3)
K3 N30 C31A C32A -42(2)
N30 C31A C32A O33A 55(3)
C31A C32A O33A C34A -178(2)
C31A C32A O33A K3 -37(3)
C32A O33A C34A C35A -170(3)
K3 O33A C34A C35A 50(3)
O33A C34A C35A O36A -57(3)
C34A C35A O36A C37A 175(3)
C34A C35A O36A K3 37(3)
C35A O36A C37A C38A 172(2)
K3 O36A C37A C38A -49(3)
O36A C37A C38A N39 61(4)
C31C N30 C31B C32B 85(2)
C31A N30 C31B C32B -159.6(18)
K3 N30 C31B C32B -35.1(18)
N30 C31B C32B O33B 59(3)
C31B C32B O33B C34B 170(3)
C31B C32B O33B K3 -52(3)
C32B O33B C34B C35B -179(3)
K3 O33B C34B C35B 42(3)
C32B O33B C34B K3 139(4)
O33B C34B C35B O36B -61(3)
K3 C34B C35B O36B -33(2)
O33B C34B C35B K3 -29(2)
C34B C35B O36B C37B -177(3)
K3 C35B O36B C37B 136(4)
C34B C35B O36B K3 47(3)
C35B O36B C37B C38B 179(3)
K3 O36B C37B C38B -49(3)
O36B C37B C38B N39 63(4)
C31A N30 C31C C32C 88(2)
C31B N30 C31C C32C -156.7(19)
K3 N30 C31C C32C -35.9(18)
N30 C31C C32C O33C 58(3)
C31C C32C O33C C34C 168(3)
C31C C32C O33C K3 -47(3)
C32C O33C C34C C35C 172(3)
K3 O33C C34C C35C 30(3)
O33C C34C C35C O36C -55(3)
C34C C35C O36C C37C -171(3)
C34C C35C O36C K3 51(3)
C35C O36C C37C C38C -176(3)
K3 O36C C37C C38C -42(3)
O36C C37C C38C N39 63(4)
C37A C38A N39 C38B -150(2)
C37A C38A N39 C38C 79(4)
C37A C38A N39 K3 -38(3)
C37B C38B N39 C38A 77(4)
C37B C38B N39 C38C -160(2)
C37B C38B N39 K3 -41(3)
C37C C38C N39 C38A -168(2)
C37C C38C N39 C38B 71(4)
C37C C38C N39 K3 -48(3)
C41B N40 C41A C42A 154(2)
C41C N40 C41A C42A -91(3)
K4 N40 C41A C42A 34(2)
N40 C41A C42A O43A -47(4)
C41A C42A O43A C44A -163(3)
C41A C42A O43A K4 38(4)
C42A O43A C44A C45A -149(3)
K4 O43A C44A C45A 10(4)
O43A C44A C45A O46A -57(3)
C44A C45A O46A C47A 174(2)
C44A C45A O46A K4 64(2)
C45A O46A C47A C48A -154(2)
K4 O46A C47A C48A -48(2)
O46A C47A C48A N49 81(4)
O46A C47A C48A C48B 37(8)
C41A N40 C41B C42B -85(2)
C41C N40 C41B C42B 159.9(19)
K4 N40 C41B C42B 37(2)
N40 C41B C42B O43B -49(3)
C41B C42B O43B C44B -140(3)
C41B C42B O43B K4 35(3)
C42B O43B C44B C45B 162(3)
K4 O43B C44B C45B -12(3)
O43B C44B C45B O46B 59(3)
O43B C44B C45B K4 8(2)
C44B C45B O46B C47B -178(3)
K4 C45B O46B C47B -113(3)
C44B C45B O46B K4 -65(2)
C45B O46B C47B C48B 161(2)
K4 O46B C47B C48B 55(2)
O46B C47B C48B N49 -68(4)
O46B C47B C48B C48A -9(4)
C47A C48A C48B N49 53(6)
N49 C48A C48B C47B -83(3)
C47A C48A C48B C47B -31(8)
C41B N40 C41C C42C -73(3)
C41A N40 C41C C42C 172(2)
K4 N40 C41C C42C 48(2)
N40 C41C C42C O43C -51(3)
C41C C42C O43C C44C -84(3)
C41C C42C O43C K4 27(2)
C42C O43C C44C C45C -163(2)
K4 O43C C44C C45C 71(2)
C42C O43C C44C K4 126(2)
O43C C44C C45C O46C -57(3)
K4 C44C C45C O46C -1(2)
O43C C44C C45C K4 -55(2)
C44C C45C O46C C47C -167(3)
K4 C45C O46C C47C -169(3)
C44C C45C O46C K4 2(3)
C45C O46C C47C C48C 157(3)
K4 O46C C47C C48C -11(4)
O46C C47C C48C N49 36(4)
C47A C48A N49 C48C 61(4)
C48B C48A N49 C48C -135(3)
C47A C48A N49 C48B -164(3)
C47A C48A N49 K4 -56(3)
C48B C48A N49 K4 108(2)
C47C C48C N49 C48A -154(3)
C47C C48C N49 C48B 108(4)
C47C C48C N49 K4 -41(3)
C47B C48B N49 C48A 137(3)
C47B C48B N49 C48C -111(3)
C48A C48B N49 C48C 112(3)
C47B C48B N49 K4 37(3)
C48A C48B N49 K4 -100(2)
